data_7218213
loop_
_publ_author_name
'Pfeiffer, Constance R.'
'Fowler, Drew A.'
'Teat, Simon'
'Atwood, Jerry L.'

_publ_section_title
;
 Cocrystallization of pyrogallol[4]arenes with 1-(2-pyridylazo)-2-naphthol
;
_journal_issue 47
_journal_name_full CrystEngComm
_journal_page_first 10760
_journal_paper_doi 10.1039/C4CE01768D
_journal_volume 16
_journal_year 2014
_chemical_formula_moiety '2(C32 H32 O12), 3(C15 H11 O1 N3), 4(C2 H6 O1)'
_chemical_formula_sum 'C117 H121 N9 O31'
_chemical_formula_weight 2149.23
_chemical_name_common 'C-methylpyrogallol[4]arene with 1-(2-pyridylazo)-2-napthol'
_space_group_IT_number 2
_symmetry_cell_setting triclinic
_symmetry_Int_Tables_number 2
_symmetry_space_group_name_Hall '-P 1'
_symmetry_space_group_name_H-M 'P -1'
_atom_sites_solution_hydrogens geom
_atom_sites_solution_primary direct
_atom_sites_solution_secondary difmap
_audit_creation_method SHELXL-97
_cell_angle_alpha 99.3690(10)
_cell_angle_beta 100.5790(10)
_cell_angle_gamma 110.0100(10)
_cell_formula_units_Z 2
_cell_length_a 17.5240(4)
_cell_length_b 17.9622(4)
_cell_length_c 18.5524(4)
_cell_measurement_reflns_used 9552
_cell_measurement_temperature 173(2)
_cell_measurement_theta_max 70.0
_cell_measurement_theta_min 3.9
_cell_volume 5230.6(2)
_computing_cell_refinement 'APEX2 (Bruker AXS, 2008)'
_computing_data_collection 'APEX2 (Bruker AXS, 2008)'
_computing_data_reduction 'APEX2 (Bruker AXS, 2008)'
_computing_molecular_graphics 'X-SEED, Barbour, 2001'
_computing_publication_material 'CIFTAB (Sheldrick, 2013)'
_computing_structure_refinement 'SHELXL-1997 (Sheldrick, 1997)'
_computing_structure_solution 'SHELXS-1997 (Sheldrick, 1997)'
_diffrn_ambient_temperature 173(2)
_diffrn_measured_fraction_theta_full 0.944
_diffrn_measured_fraction_theta_max 0.944
_diffrn_measurement_device_type 'Bruker APEXII CCD area detector'
_diffrn_measurement_method 'omega scans'
_diffrn_radiation_monochromator graphite
_diffrn_radiation_type CuK\a
_diffrn_radiation_wavelength 1.54178
_diffrn_reflns_av_R_equivalents 0.0358
_diffrn_reflns_av_sigmaI/netI 0.0364
_diffrn_reflns_limit_h_max 20
_diffrn_reflns_limit_h_min -21
_diffrn_reflns_limit_k_max 21
_diffrn_reflns_limit_k_min -21
_diffrn_reflns_limit_l_max 22
_diffrn_reflns_limit_l_min -21
_diffrn_reflns_number 67161
_diffrn_reflns_theta_full 70.25
_diffrn_reflns_theta_max 70.25
_diffrn_reflns_theta_min 2.50
_diffrn_source 'fine-focus sealed tube'
_diffrn_standards_decay_% 0.0
_exptl_absorpt_coefficient_mu 0.825
_exptl_absorpt_correction_T_max 0.99
_exptl_absorpt_correction_T_min 0.87
_exptl_absorpt_correction_type multi-scan
_exptl_absorpt_process_details
;
 Data were corrected for decay and absorption using the program SADABS 
 (Sheldrick, G. M. (2003). SADABS. Version 2.10. University of
 G\"ottingen, Germany).
;
_exptl_crystal_colour orange
_exptl_crystal_density_diffrn 1.365
_exptl_crystal_density_method 'not measured'
_exptl_crystal_description plate
_exptl_crystal_F_000 2268
_exptl_crystal_size_max 0.15
_exptl_crystal_size_mid 0.13
_exptl_crystal_size_min 0.01
_refine_diff_density_max 0.602
_refine_diff_density_min -0.628
_refine_diff_density_rms 0.085
_refine_ls_extinction_method none
_refine_ls_goodness_of_fit_ref 1.066
_refine_ls_hydrogen_treatment constr
_refine_ls_matrix_type full
_refine_ls_number_parameters 1479
_refine_ls_number_reflns 18823
_refine_ls_number_restraints 36
_refine_ls_restrained_S_all 1.071
_refine_ls_R_factor_all 0.0684
_refine_ls_R_factor_gt 0.0556
_refine_ls_shift/su_max 0.001
_refine_ls_shift/su_mean 0.000
_refine_ls_structure_factor_coef Fsqd
_refine_ls_weighting_details 'calc w=1/[\s^2^(Fo^2^)+(0.1233P)^2^+3.0070P] where P=(Fo^2^+2Fc^2^)/3'
_refine_ls_weighting_scheme calc
_refine_ls_wR_factor_gt 0.1728
_refine_ls_wR_factor_ref 0.1896
_reflns_number_gt 15375
_reflns_number_total 18823
_reflns_threshold_expression >2sigma(I)
_cod_data_source_file c4ce01768d1.cif
_cod_data_source_block 2cp55n
_cod_depositor_comments 'Adding full bibliography for 7218212--7218223.cif.'
_cod_original_cell_volume 5230.5(2)
_cod_database_code 7218213

loop_
_symmetry_equiv_pos_as_xyz
'x, y, z'
'-x, -y, -z'

loop_
_atom_site_label
_atom_site_type_symbol
_atom_site_fract_x
_atom_site_fract_y
_atom_site_fract_z
_atom_site_U_iso_or_equiv
_atom_site_adp_type
_atom_site_occupancy
_atom_site_symmetry_multiplicity
_atom_site_calc_flag
_atom_site_refinement_flags
_atom_site_disorder_assembly
_atom_site_disorder_group
O1A O 0.65781(10) 0.16105(10) 0.29210(9) 0.0225(3) Uani 1 1 d . . .
H1A H 0.6131 0.1695 0.2888 0.027 Uiso 1 1 calc R . .
O11A O 0.59925(10) -0.15113(9) 0.14228(9) 0.0227(3) Uani 1 1 d . . .
H11A H 0.5644 -0.1295 0.1476 0.027 Uiso 1 1 calc R . .
O9B O 0.58268(10) -0.12215(10) 0.69692(9) 0.0221(3) Uani 1 1 d . . .
H9B H 0.5302 -0.1469 0.6832 0.027 Uiso 1 1 calc R . .
O3A O 0.60476(10) 0.12814(10) 0.52983(9) 0.0202(3) Uani 1 1 d . . .
H3A H 0.6002 0.0904 0.5522 0.024 Uiso 1 1 calc R . .
O4A O 0.57874(10) -0.02895(9) 0.53814(9) 0.0204(3) Uani 1 1 d . . .
H4A H 0.5311 -0.0660 0.5176 0.024 Uiso 1 1 calc R . .
O2A O 0.57045(10) 0.17399(10) 0.39753(9) 0.0195(3) Uani 1 1 d . . .
H2A H 0.5475 0.1744 0.4335 0.023 Uiso 1 1 calc R . .
O5A O 0.52835(10) -0.19125(9) 0.51143(9) 0.0208(3) Uani 1 1 d . . .
H5A H 0.5172 -0.2379 0.4845 0.025 Uiso 1 1 calc R . .
O1B O 0.97982(11) 0.40525(9) 0.95897(9) 0.0250(4) Uani 1 1 d . . .
H1B H 0.9519 0.3822 0.9140 0.030 Uiso 1 1 calc R . .
O7B O 0.53592(10) -0.19774(10) 0.92845(9) 0.0236(3) Uani 1 1 d . . .
H7B H 0.4867 -0.2234 0.9010 0.028 Uiso 1 1 calc R . .
O6B O 0.57021(10) -0.04349(10) 1.01838(9) 0.0224(3) Uani 1 1 d . . .
H6B H 0.5664 -0.0917 1.0038 0.027 Uiso 1 1 calc R . .
O10B O 0.65265(10) 0.04873(9) 0.70916(9) 0.0216(3) Uani 1 1 d . . .
H10B H 0.6380 -0.0017 0.7053 0.026 Uiso 1 1 calc R . .
O2B O 0.94300(11) 0.45243(10) 1.09110(10) 0.0270(4) Uani 1 1 d . . .
H2B H 0.9521 0.4770 1.0568 0.032 Uiso 1 1 calc R . .
O5B O 0.59945(10) 0.10975(10) 1.08712(10) 0.0245(4) Uani 1 1 d . . .
H5B H 0.5542 0.0698 1.0654 0.029 Uiso 1 1 calc R . .
O6A O 0.63776(10) -0.26616(10) 0.51757(10) 0.0243(4) Uani 1 1 d . . .
H6A H 0.6740 -0.2851 0.5096 0.029 Uiso 1 1 calc R . .
O8B O 0.47381(10) -0.20394(10) 0.76885(9) 0.0222(3) Uani 1 1 d . . .
H8B H 0.4453 -0.2282 0.7959 0.027 Uiso 1 1 calc R . .
O3B O 0.90563(11) 0.34882(10) 1.18450(10) 0.0250(4) Uani 1 1 d . . .
H3B H 0.9171 0.3994 1.1941 0.030 Uiso 1 1 calc R . .
O12A O 0.63121(10) 0.00361(10) 0.21307(9) 0.0208(3) Uani 1 1 d . . .
H12A H 0.6501 0.0547 0.2287 0.025 Uiso 1 1 calc R . .
O11B O 0.71528(11) 0.21398(10) 0.74092(10) 0.0260(4) Uani 1 1 d . . .
H11B H 0.6643 0.1825 0.7264 0.031 Uiso 1 1 calc R . .
O10A O 0.71062(10) -0.22147(10) 0.17118(10) 0.0238(3) Uani 1 1 d . . .
H10A H 0.6581 -0.2445 0.1551 0.029 Uiso 1 1 calc R . .
O7A O 0.72818(11) -0.34756(10) 0.46695(10) 0.0249(4) Uani 1 1 d . . .
H7A H 0.6880 -0.3900 0.4400 0.030 Uiso 1 1 calc R . .
O4B O 0.75182(10) 0.22046(10) 1.15128(10) 0.0249(4) Uani 1 1 d . . .
H4B H 0.8022 0.2534 1.1634 0.030 Uiso 1 1 calc R . .
O12B O 0.86849(11) 0.30462(10) 0.83399(10) 0.0255(4) Uani 1 1 d . . .
H12B H 0.8286 0.3180 0.8171 0.031 Uiso 1 1 calc R . .
O9A O 0.77234(12) -0.32499(10) 0.22592(10) 0.0271(4) Uani 1 1 d . . .
H9A H 0.7563 -0.2993 0.1964 0.033 Uiso 1 1 calc R . .
O1I O 0.3718(3) 0.7225(3) 0.8514(4) 0.0239(10) Uani 0.769(10) 1 d PD A 1
H1I H 0.3452 0.7531 0.8574 0.029 Uiso 0.769(10) 1 calc PR A 1
O1E O 0.45166(11) 0.32542(11) 0.87057(11) 0.0314(4) Uani 1 1 d . . .
O8A O 0.70842(12) -0.41507(10) 0.31708(11) 0.0308(4) Uani 1 1 d . . .
H8A H 0.7057 -0.4272 0.2707 0.037 Uiso 1 1 calc R . .
N1E N 0.62193(13) 0.35793(12) 0.93984(12) 0.0251(4) Uani 1 1 d . . .
N2E N 0.57367(13) 0.28080(12) 0.91125(12) 0.0251(4) Uani 1 1 d . . .
H2E H 0.5195 0.2662 0.8913 0.030 Uiso 1 1 calc R . .
C12B C 0.80149(14) 0.04269(14) 1.08193(12) 0.0195(4) Uani 1 1 d . . .
H12C H 0.8484 0.0278 1.0809 0.023 Uiso 1 1 calc R . .
C3A C 0.65560(14) 0.12582(12) 0.48145(12) 0.0168(4) Uani 1 1 d . . .
C4A C 0.72401(14) 0.10259(12) 0.49743(12) 0.0174(4) Uani 1 1 d . . .
C5A C 0.76791(13) 0.09900(12) 0.44252(12) 0.0165(4) Uani 1 1 d . . .
H5A1 H 0.8138 0.0821 0.4523 0.020 Uiso 1 1 calc R . .
C23A C 0.67455(14) -0.10457(14) 0.19249(13) 0.0188(4) Uani 1 1 d . . .
C26B C 0.86529(14) 0.10027(14) 0.82920(13) 0.0193(4) Uani 1 1 d . . .
H26B H 0.9012 0.0749 0.8489 0.023 Uiso 1 1 calc R . .
N3E N 0.55326(13) 0.14548(12) 0.88272(12) 0.0236(4) Uani 1 1 d . . .
C12A C 0.78084(14) -0.05069(14) 0.55679(12) 0.0190(4) Uani 1 1 d . . .
H12D H 0.8388 -0.0176 0.5667 0.023 Uiso 1 1 calc R . .
C19B C 0.72536(14) -0.07790(13) 0.88055(13) 0.0184(4) Uani 1 1 d . . .
H19B H 0.7833 -0.0482 0.9051 0.022 Uiso 1 1 calc R . .
C16B C 0.55630(14) -0.16355(13) 0.80997(13) 0.0193(4) Uani 1 1 d . . .
C29A C 0.84223(14) 0.12977(14) 0.61153(13) 0.0213(5) Uani 1 1 d . . .
H29A H 0.8564 0.1146 0.6591 0.032 Uiso 1 1 calc R . .
H29B H 0.8527 0.1882 0.6221 0.032 Uiso 1 1 calc R . .
H29C H 0.8771 0.1183 0.5790 0.032 Uiso 1 1 calc R . .
C23B C 0.76207(14) 0.17345(14) 0.77023(13) 0.0198(4) Uani 1 1 d . . .
C25A C 0.77479(14) 0.02288(13) 0.27757(12) 0.0179(4) Uani 1 1 d . . .
C15B C 0.58685(14) -0.16010(13) 0.88596(13) 0.0191(4) Uani 1 1 d . . .
C14B C 0.70535(14) -0.10355(13) 1.00733(13) 0.0198(4) Uani 1 1 d . . .
H14B H 0.6601 -0.1416 1.0249 0.024 Uiso 1 1 calc R . .
C2B C 0.94479(14) 0.37673(14) 1.07057(14) 0.0220(5) Uani 1 1 d . . .
C2A C 0.63566(13) 0.14824(13) 0.41453(13) 0.0173(4) Uani 1 1 d . . .
C28A C 0.79658(14) 0.11234(13) 0.31470(13) 0.0185(4) Uani 1 1 d . . .
H28A H 0.7772 0.1375 0.2744 0.022 Uiso 1 1 calc R . .
C8B C 0.74660(15) 0.14398(14) 1.11779(13) 0.0201(4) Uani 1 1 d . . .
C27B C 0.78634(14) 0.05057(14) 0.78116(13) 0.0197(4) Uani 1 1 d . . .
C13B C 0.81650(14) 0.12306(14) 1.11748(12) 0.0195(4) Uani 1 1 d . . .
C13A C 0.72362(14) -0.01234(13) 0.55760(12) 0.0178(4) Uani 1 1 d . . .
C6B C 0.96155(13) 0.27114(14) 0.98268(13) 0.0197(4) Uani 1 1 d . . .
C1A C 0.68045(14) 0.14382(13) 0.36059(12) 0.0175(4) Uani 1 1 d . . .
C22A C 0.73204(15) -0.14110(13) 0.20764(13) 0.0198(4) Uani 1 1 d . . .
C10A C 0.67146(14) -0.18292(13) 0.52954(13) 0.0194(4) Uani 1 1 d . . .
C8A C 0.63924(14) -0.06237(13) 0.54156(12) 0.0172(4) Uani 1 1 d . . .
C3B C 0.92742(14) 0.32552(14) 1.11942(13) 0.0212(5) Uani 1 1 d . . .
C4B C 0.92647(14) 0.24673(14) 1.10069(13) 0.0199(4) Uani 1 1 d . . .
C24B C 0.84124(14) 0.22094(13) 0.81770(13) 0.0199(4) Uani 1 1 d . . .
C28B C 0.97711(14) 0.23879(14) 0.90752(13) 0.0211(5) Uani 1 1 d . . .
H28B H 1.0042 0.2871 0.8877 0.025 Uiso 1 1 calc R . .
C18B C 0.69736(14) -0.08217(13) 0.80419(13) 0.0183(4) Uani 1 1 d . . .
C9B C 0.66582(15) 0.08622(14) 1.08472(13) 0.0203(4) Uani 1 1 d . . .
C20B C 0.67197(14) -0.11530(13) 0.92241(13) 0.0186(4) Uani 1 1 d . . .
C1B C 0.96241(14) 0.34985(14) 1.00327(13) 0.0211(5) Uani 1 1 d . . .
C11B C 0.72125(14) -0.01664(13) 1.04800(12) 0.0190(4) Uani 1 1 d . . .
C21B C 0.75682(14) -0.04214(13) 0.75877(13) 0.0196(4) Uani 1 1 d . . .
H21B H 0.7239 -0.0605 0.7046 0.024 Uiso 1 1 calc R . .
C25B C 0.89401(14) 0.18511(14) 0.84959(12) 0.0194(4) Uani 1 1 d . . .
C5B C 0.94275(13) 0.22107(13) 1.03210(13) 0.0192(4) Uani 1 1 d . . .
H5B1 H 0.9409 0.1670 1.0185 0.023 Uiso 1 1 calc R . .
C19A C 0.83995(14) -0.16780(13) 0.40456(14) 0.0203(4) Uani 1 1 d . . .
H19A H 0.8694 -0.1106 0.4249 0.024 Uiso 1 1 calc R . .
C14A C 0.81807(14) -0.17768(14) 0.53530(13) 0.0212(5) Uani 1 1 d . . .
H14A H 0.8021 -0.2239 0.5605 0.025 Uiso 1 1 calc R . .
C24A C 0.69554(14) -0.02345(14) 0.22914(13) 0.0184(4) Uani 1 1 d . . .
C26A C 0.83118(14) -0.01612(14) 0.29141(13) 0.0193(4) Uani 1 1 d . . .
H26A H 0.8853 0.0145 0.3248 0.023 Uiso 1 1 calc R . .
C10B C 0.65289(14) 0.00663(14) 1.04969(12) 0.0197(4) Uani 1 1 d . . .
C7A C 0.74908(14) 0.07999(13) 0.57142(12) 0.0178(4) Uani 1 1 d . . .
H7A1 H 0.7158 0.0954 0.6052 0.021 Uiso 1 1 calc R . .
C29B C 0.97285(15) 0.15280(15) 1.16945(14) 0.0253(5) Uani 1 1 d . . .
H29D H 0.9571 0.1146 1.2014 0.038 Uiso 1 1 calc R . .
H29E H 1.0267 0.1974 1.1961 0.038 Uiso 1 1 calc R . .
H29F H 0.9781 0.1240 1.1222 0.038 Uiso 1 1 calc R . .
C32B C 1.03908(15) 0.19616(16) 0.91974(14) 0.0266(5) Uani 1 1 d . . .
H32A H 1.0128 0.1459 0.9354 0.040 Uiso 1 1 calc R . .
H32B H 1.0897 0.2327 0.9592 0.040 Uiso 1 1 calc R . .
H32C H 1.0543 0.1826 0.8725 0.040 Uiso 1 1 calc R . .
C22B C 0.73330(14) 0.08877(13) 0.75389(12) 0.0187(4) Uani 1 1 d . . .
C1E C 0.50251(16) 0.39705(14) 0.89840(14) 0.0245(5) Uani 1 1 d . . .
C10E C 0.58978(16) 0.41490(15) 0.93577(14) 0.0248(5) Uani 1 1 d . . .
C20A C 0.80747(14) -0.21536(14) 0.45205(13) 0.0207(5) Uani 1 1 d . . .
C6A C 0.74796(13) 0.11892(12) 0.37401(13) 0.0174(4) Uani 1 1 d . . .
C17B C 0.61186(14) -0.12312(13) 0.77071(13) 0.0187(4) Uani 1 1 d . . .
C15A C 0.76253(14) -0.29894(14) 0.42146(14) 0.0212(5) Uani 1 1 d . . .
C9A C 0.61274(14) -0.14659(14) 0.52770(12) 0.0185(4) Uani 1 1 d . . .
C17A C 0.78668(15) -0.28368(14) 0.29967(14) 0.0229(5) Uani 1 1 d . . .
C16A C 0.75292(15) -0.33259(14) 0.34593(14) 0.0234(5) Uani 1 1 d . . .
C11A C 0.75657(14) -0.13540(14) 0.54210(13) 0.0194(4) Uani 1 1 d . . .
C27A C 0.81065(14) -0.09810(14) 0.25791(13) 0.0191(4) Uani 1 1 d . . .
C7B C 0.90471(14) 0.18795(14) 1.15169(13) 0.0203(4) Uani 1 1 d . . .
H7B1 H 0.9043 0.2204 1.2007 0.024 Uiso 1 1 calc R . .
C2E C 0.47701(16) 0.46565(15) 0.89471(15) 0.0278(5) Uani 1 1 d . . .
H2E1 H 0.4213 0.4560 0.8685 0.033 Uiso 1 1 calc R . .
C32A C 0.89059(14) 0.16202(14) 0.34862(13) 0.0213(5) Uani 1 1 d . . .
H32D H 0.9104 0.1435 0.3926 0.032 Uiso 1 1 calc R . .
H32E H 0.9004 0.2200 0.3643 0.032 Uiso 1 1 calc R . .
H32F H 0.9212 0.1544 0.3107 0.032 Uiso 1 1 calc R . .
C15E C 0.58225(17) 0.08497(15) 0.88116(15) 0.0276(5) Uani 1 1 d . . .
H15E H 0.5434 0.0303 0.8597 0.033 Uiso 1 1 calc R . .
C30B C 0.78229(15) -0.12644(14) 1.02426(14) 0.0242(5) Uani 1 1 d . . .
H30A H 0.8278 -0.0903 1.0073 0.036 Uiso 1 1 calc R . .
H30B H 0.7673 -0.1832 0.9975 0.036 Uiso 1 1 calc R . .
H30C H 0.8009 -0.1204 1.0788 0.036 Uiso 1 1 calc R . .
C30A C 0.90963(15) -0.12313(15) 0.57497(15) 0.0260(5) Uani 1 1 d . . .
H30D H 0.9285 -0.0780 0.5506 0.039 Uiso 1 1 calc R . .
H30E H 0.9447 -0.1553 0.5715 0.039 Uiso 1 1 calc R . .
H30F H 0.9145 -0.1011 0.6283 0.039 Uiso 1 1 calc R . .
C11E C 0.60909(15) 0.22153(15) 0.91265(13) 0.0229(5) Uani 1 1 d . . .
C9E C 0.64777(16) 0.49948(15) 0.97125(14) 0.0260(5) Uani 1 1 d . . .
C4E C 0.61721(16) 0.56249(15) 0.96816(14) 0.0265(5) Uani 1 1 d . . .
C18A C 0.83143(14) -0.19989(14) 0.32816(14) 0.0213(5) Uani 1 1 d . . .
C21A C 0.86685(14) -0.14506(14) 0.27757(13) 0.0213(5) Uani 1 1 d . . .
H21A H 0.8627 -0.1819 0.2292 0.026 Uiso 1 1 calc R . .
C13E C 0.72234(16) 0.17830(18) 0.94041(15) 0.0306(6) Uani 1 1 d . . .
H13E H 0.7800 0.1891 0.9606 0.037 Uiso 1 1 calc R . .
C8E C 0.73167(17) 0.51979(16) 1.00936(16) 0.0325(6) Uani 1 1 d . . .
H8E H 0.7535 0.4782 1.0107 0.039 Uiso 1 1 calc R . .
C14E C 0.66526(17) 0.09858(17) 0.90912(15) 0.0296(5) Uani 1 1 d . . .
H14E H 0.6833 0.0542 0.9071 0.036 Uiso 1 1 calc R . .
C31B C 0.82929(15) -0.07257(15) 0.76372(15) 0.0257(5) Uani 1 1 d . . .
H31A H 0.8670 -0.0459 0.7345 0.038 Uiso 1 1 calc R . .
H31B H 0.8064 -0.1319 0.7431 0.038 Uiso 1 1 calc R . .
H31C H 0.8606 -0.0593 0.8167 0.038 Uiso 1 1 calc R . .
C3E C 0.53139(17) 0.54235(15) 0.92792(15) 0.0290(5) Uani 1 1 d . . .
H3E H 0.5124 0.5856 0.9248 0.035 Uiso 1 1 calc R . .
C31A C 0.95938(15) -0.09088(15) 0.31087(15) 0.0263(5) Uani 1 1 d . . .
H31D H 0.9666 -0.0554 0.3598 0.039 Uiso 1 1 calc R . .
H31E H 0.9792 -0.0572 0.2764 0.039 Uiso 1 1 calc R . .
H31F H 0.9920 -0.1251 0.3179 0.039 Uiso 1 1 calc R . .
C7E C 0.78297(18) 0.60032(17) 1.04504(17) 0.0360(6) Uani 1 1 d . . .
H7E H 0.8399 0.6137 1.0704 0.043 Uiso 1 1 calc R . .
C12E C 0.69471(16) 0.24200(16) 0.94210(15) 0.0286(5) Uani 1 1 d . . .
H12E H 0.7325 0.2973 0.9625 0.034 Uiso 1 1 calc R . .
C6E C 0.75176(18) 0.66175(16) 1.04407(16) 0.0339(6) Uani 1 1 d . . .
H6E H 0.7868 0.7165 1.0703 0.041 Uiso 1 1 calc R . .
C5E C 0.66996(17) 0.64331(16) 1.00511(15) 0.0311(6) Uani 1 1 d . . .
H5E H 0.6494 0.6857 1.0034 0.037 Uiso 1 1 calc R . .
C2I C 0.3488(3) 0.5813(2) 0.8214(3) 0.0563(15) Uani 0.769(10) 1 d PD A 1
H2I1 H 0.3123 0.5275 0.8250 0.084 Uiso 0.769(10) 1 calc PR A 1
H2I2 H 0.4070 0.5930 0.8479 0.084 Uiso 0.769(10) 1 calc PR A 1
H2I3 H 0.3453 0.5815 0.7681 0.084 Uiso 0.769(10) 1 calc PR A 1
C1I C 0.3222(3) 0.6427(2) 0.8556(3) 0.0433(13) Uani 0.769(10) 1 d PD A 1
H1I1 H 0.2628 0.6293 0.8299 0.052 Uiso 0.769(10) 1 calc PR A 1
H1I2 H 0.3257 0.6420 0.9093 0.052 Uiso 0.769(10) 1 calc PR A 1
O1D O 0.46084(11) 0.65757(10) 0.42642(10) 0.0274(4) Uani 1 1 d . . .
N2D N 0.47511(13) 0.51861(12) 0.41115(12) 0.0234(4) Uani 1 1 d . . .
H2D H 0.5021 0.5720 0.4228 0.028 Uiso 1 1 calc R . .
N1D N 0.39254(13) 0.48535(12) 0.39686(11) 0.0246(4) Uani 1 1 d . . .
N3D N 0.60104(14) 0.50183(12) 0.41673(12) 0.0261(4) Uani 1 1 d . . .
C1D C 0.38317(16) 0.61974(15) 0.40932(13) 0.0258(5) Uani 1 1 d . . .
C10D C 0.34720(16) 0.53036(15) 0.39519(13) 0.0251(5) Uani 1 1 d . . .
C11D C 0.51881(16) 0.46578(14) 0.40711(13) 0.0231(5) Uani 1 1 d . . .
C13D C 0.52158(18) 0.33363(15) 0.38851(15) 0.0301(5) Uani 1 1 d . . .
H13D H 0.4945 0.2760 0.3791 0.036 Uiso 1 1 calc R . .
C12D C 0.47558(17) 0.38184(15) 0.39350(15) 0.0282(5) Uani 1 1 d . . .
H12F H 0.4167 0.3588 0.3879 0.034 Uiso 1 1 calc R . .
C9D C 0.25570(17) 0.48607(17) 0.37613(15) 0.0318(6) Uani 1 1 d . . .
C8D C 0.21899(19) 0.40112(19) 0.36353(17) 0.0392(6) Uani 1 1 d . . .
H8D H 0.2535 0.3704 0.3681 0.047 Uiso 1 1 calc R . .
C15D C 0.64466(18) 0.45310(16) 0.41162(17) 0.0328(6) Uani 1 1 d . . .
H15D H 0.7037 0.4777 0.4182 0.039 Uiso 1 1 calc R . .
C14D C 0.60748(18) 0.36920(16) 0.39725(17) 0.0330(6) Uani 1 1 d . . .
H14D H 0.6400 0.3366 0.3934 0.040 Uiso 1 1 calc R . .
C4D C 0.20377(19) 0.5310(2) 0.36853(17) 0.0396(7) Uani 1 1 d . . .
C2D C 0.32536(19) 0.66144(18) 0.40150(17) 0.0358(6) Uani 1 1 d . . .
H2D1 H 0.3468 0.7193 0.4105 0.043 Uiso 1 1 calc R . .
C7D C 0.1321(2) 0.3615(2) 0.3443(2) 0.0500(8) Uani 1 1 d . . .
H7D H 0.1075 0.3039 0.3369 0.060 Uiso 1 1 calc R . .
C5D C 0.1162(2) 0.4894(2) 0.3480(2) 0.0529(9) Uani 1 1 d . . .
H5D H 0.0809 0.5192 0.3424 0.063 Uiso 1 1 calc R . .
C3D C 0.2415(2) 0.6187(2) 0.38160(19) 0.0430(7) Uani 1 1 d . . .
H3D H 0.2056 0.6479 0.3759 0.052 Uiso 1 1 calc R . .
C6D C 0.0807(2) 0.4055(3) 0.3358(2) 0.0576(9) Uani 1 1 d . . .
H6D H 0.0213 0.3779 0.3216 0.069 Uiso 1 1 calc R . .
O1C O 0.23451(12) 0.61652(11) 0.18730(14) 0.0423(5) Uani 1 1 d . . .
N2C N 0.39131(13) 0.67755(12) 0.24862(12) 0.0253(4) Uani 1 1 d . . .
H2C H 0.3444 0.6846 0.2326 0.030 Uiso 1 1 calc R . .
N1C N 0.39028(13) 0.60300(12) 0.23938(11) 0.0224(4) Uani 1 1 d . . .
N3C N 0.45371(14) 0.81590(13) 0.29494(12) 0.0273(4) Uani 1 1 d . . .
C11C C 0.46579(16) 0.74589(14) 0.28347(13) 0.0244(5) Uani 1 1 d . . .
C8C C 0.39607(16) 0.44659(16) 0.22247(14) 0.0254(5) Uani 1 1 d . . .
H8C H 0.4476 0.4925 0.2426 0.031 Uiso 1 1 calc R . .
C14C C 0.60201(17) 0.88549(16) 0.35030(14) 0.0316(6) Uani 1 1 d . . .
H14C H 0.6486 0.9354 0.3740 0.038 Uiso 1 1 calc R . .
C15C C 0.52212(17) 0.88468(16) 0.32765(15) 0.0307(6) Uani 1 1 d . . .
H15C H 0.5151 0.9353 0.3356 0.037 Uiso 1 1 calc R . .
C9C C 0.32054(16) 0.45813(14) 0.20126(13) 0.0225(5) Uani 1 1 d . . .
C10C C 0.31831(15) 0.53969(14) 0.20882(13) 0.0221(5) Uani 1 1 d . . .
C4C C 0.24491(16) 0.38905(15) 0.17199(14) 0.0265(5) Uani 1 1 d . . .
C12C C 0.54398(16) 0.74024(16) 0.30389(14) 0.0271(5) Uani 1 1 d . . .
H12G H 0.5495 0.6890 0.2948 0.032 Uiso 1 1 calc R . .
C7C C 0.39547(18) 0.36849(17) 0.21407(15) 0.0317(6) Uani 1 1 d . . .
H7C H 0.4470 0.3613 0.2277 0.038 Uiso 1 1 calc R . .
C5C C 0.24618(18) 0.31049(16) 0.16505(16) 0.0318(6) Uani 1 1 d . . .
H5C H 0.1950 0.2640 0.1457 0.038 Uiso 1 1 calc R . .
C13C C 0.61309(16) 0.81204(17) 0.33787(14) 0.0307(6) Uani 1 1 d . . .
H13C H 0.6675 0.8111 0.3525 0.037 Uiso 1 1 calc R . .
C6C C 0.32058(19) 0.30017(16) 0.18593(16) 0.0341(6) Uani 1 1 d . . .
H6C H 0.3209 0.2468 0.1812 0.041 Uiso 1 1 calc R . .
C1C C 0.23760(16) 0.54746(15) 0.18372(16) 0.0287(5) Uani 1 1 d . . .
C2C C 0.16277(17) 0.47378(16) 0.15536(18) 0.0349(6) Uani 1 1 d . . .
H2C1 H 0.1097 0.4777 0.1403 0.042 Uiso 1 1 calc R . .
C3C C 0.16676(17) 0.39969(15) 0.14989(16) 0.0316(6) Uani 1 1 d . . .
H3C H 0.1161 0.3525 0.1307 0.038 Uiso 1 1 calc R . .
O1F O 0.95535(15) 0.55305(14) 0.41648(13) 0.0477(5) Uani 1 1 d D B 1
H1F H 0.9473 0.5119 0.4351 0.057 Uiso 1 1 d . C 1
O1H O 0.9107(2) 0.41061(18) 0.4677(2) 0.0868(11) Uani 1 1 d DU . .
H1H H 0.9342 0.3940 0.5017 0.104 Uiso 1 1 d . . .
C1H C 0.8292(2) 0.3541(2) 0.4346(2) 0.0522(8) Uani 1 1 d D . .
H1H1 H 0.7892 0.3713 0.4575 0.063 Uiso 1 1 calc R . .
H1H2 H 0.8242 0.2999 0.4434 0.063 Uiso 1 1 calc R . .
C1F C 0.9091(3) 0.5986(3) 0.4441(2) 0.0660(11) Uani 1 1 d D B 1
H1F1 H 0.8940 0.5832 0.4900 0.079 Uiso 1 1 calc R B 1
H1F2 H 0.8565 0.5859 0.4052 0.079 Uiso 1 1 calc R B 1
C2H C 0.8084(3) 0.3487(3) 0.3506(2) 0.0682(11) Uani 1 1 d D . .
H2H1 H 0.8127 0.4023 0.3423 0.102 Uiso 1 1 calc R . .
H2H2 H 0.7511 0.3087 0.3267 0.102 Uiso 1 1 calc R . .
H2H3 H 0.8481 0.3316 0.3283 0.102 Uiso 1 1 calc R . .
C2F C 0.9622(4) 0.6886(3) 0.4625(4) 0.134(3) Uani 1 1 d DU B 1
H2F1 H 1.0179 0.6993 0.4943 0.201 Uiso 1 1 calc R B 1
H2F2 H 0.9352 0.7194 0.4895 0.201 Uiso 1 1 calc R B 1
H2F3 H 0.9682 0.7055 0.4155 0.201 Uiso 1 1 calc R B 1
O1G O 0.9111(4) 0.4935(3) 0.2550(2) 0.0445(10) Uani 0.803(10) 1 d PD D 1
H1G H 0.9262 0.5055 0.3025 0.053 Uiso 0.803(10) 1 calc PR D 1
C1G C 0.8962(3) 0.5586(3) 0.2301(2) 0.0484(13) Uani 0.803(10) 1 d PD D 1
H1G1 H 0.8714 0.5399 0.1748 0.058 Uiso 0.803(10) 1 calc PR D 1
H1G2 H 0.8531 0.5689 0.2533 0.058 Uiso 0.803(10) 1 calc PR D 1
C2G C 0.9626(5) 0.6321(5) 0.2441(5) 0.089(2) Uani 0.803(10) 1 d PDU D 1
H2G1 H 0.9427 0.6710 0.2236 0.134 Uiso 0.803(10) 1 calc PR D 1
H2G2 H 1.0055 0.6242 0.2200 0.134 Uiso 0.803(10) 1 calc PR D 1
H2G3 H 0.9869 0.6534 0.2988 0.134 Uiso 0.803(10) 1 calc PR D 1
C3I C 0.3332(9) 0.6314(8) 0.8095(8) 0.041(4) Uiso 0.231(10) 1 d PD A 2
H3I1 H 0.3725 0.6096 0.7904 0.049 Uiso 0.231(10) 1 calc PR A 2
H3I2 H 0.2846 0.6192 0.7663 0.049 Uiso 0.231(10) 1 calc PR A 2
C4I C 0.3038(11) 0.5895(11) 0.8657(10) 0.058(5) Uiso 0.231(10) 1 d PD A 2
H4I1 H 0.2779 0.5305 0.8435 0.087 Uiso 0.231(10) 1 calc PR A 2
H4I2 H 0.2623 0.6083 0.8828 0.087 Uiso 0.231(10) 1 calc PR A 2
H4I3 H 0.3515 0.6016 0.9089 0.087 Uiso 0.231(10) 1 calc PR A 2
O2I O 0.3739(15) 0.7165(11) 0.8370(12) 0.027(5) Uiso 0.231(10) 1 d PD A 2
H2I H 0.3642 0.7393 0.8023 0.033 Uiso 0.231(10) 1 calc PR A 2
C3G C 0.9938(17) 0.5846(13) 0.2534(18) 0.086(9) Uiso 0.197(10) 1 d PD D 2
H3G1 H 1.0518 0.5973 0.2828 0.103 Uiso 0.197(10) 1 calc PR D 2
H3G2 H 0.9945 0.5789 0.1996 0.103 Uiso 0.197(10) 1 calc PR D 2
O2G O 0.9407(12) 0.5064(11) 0.2615(13) 0.044(6) Uiso 0.197(10) 1 d PD D 2
H2G H 0.9701 0.4872 0.2877 0.053 Uiso 0.197(10) 1 calc PR D 2
C4G C 0.9723(16) 0.6540(12) 0.2765(15) 0.055(6) Uiso 0.197(10) 1 d PD D 2
H4G1 H 1.0098 0.7018 0.2637 0.083 Uiso 0.197(10) 1 calc PR D 2
H4G2 H 0.9787 0.6656 0.3312 0.083 Uiso 0.197(10) 1 calc PR D 2
H4G3 H 0.9140 0.6418 0.2502 0.083 Uiso 0.197(10) 1 calc PR D 2

loop_
_atom_site_aniso_label
_atom_site_aniso_U_11
_atom_site_aniso_U_22
_atom_site_aniso_U_33
_atom_site_aniso_U_23
_atom_site_aniso_U_13
_atom_site_aniso_U_12
O1A 0.0224(9) 0.0298(8) 0.0217(8) 0.0097(7) 0.0059(6) 0.0162(7)
O11A 0.0169(8) 0.0194(7) 0.0266(8) 0.0008(6) 0.0004(6) 0.0057(6)
O9B 0.0182(8) 0.0245(8) 0.0191(8) 0.0057(6) 0.0017(6) 0.0042(6)
O3A 0.0202(8) 0.0233(8) 0.0218(8) 0.0070(6) 0.0079(6) 0.0119(6)
O4A 0.0154(8) 0.0189(7) 0.0254(8) 0.0021(6) 0.0018(6) 0.0079(6)
O2A 0.0195(8) 0.0238(8) 0.0200(8) 0.0059(6) 0.0056(6) 0.0136(6)
O5A 0.0159(8) 0.0177(7) 0.0264(8) 0.0009(6) 0.0054(6) 0.0056(6)
O1B 0.0284(9) 0.0168(7) 0.0217(8) 0.0053(6) 0.0031(7) 0.0006(7)
O7B 0.0193(8) 0.0232(8) 0.0239(8) 0.0075(7) 0.0042(6) 0.0026(7)
O6B 0.0178(8) 0.0185(7) 0.0265(8) 0.0033(7) 0.0032(6) 0.0039(6)
O10B 0.0182(8) 0.0173(7) 0.0229(8) 0.0025(6) -0.0001(6) 0.0030(6)
O2B 0.0329(10) 0.0179(8) 0.0284(9) 0.0043(7) 0.0091(7) 0.0076(7)
O5B 0.0169(8) 0.0209(8) 0.0311(9) 0.0011(7) 0.0045(7) 0.0048(6)
O6A 0.0198(8) 0.0167(7) 0.0376(10) 0.0060(7) 0.0102(7) 0.0073(6)
O8B 0.0148(8) 0.0249(8) 0.0237(8) 0.0064(7) 0.0025(6) 0.0047(6)
O3B 0.0254(9) 0.0202(8) 0.0248(8) 0.0011(6) 0.0078(7) 0.0043(7)
O12A 0.0184(8) 0.0201(7) 0.0231(8) 0.0031(6) 0.0021(6) 0.0092(6)
O11B 0.0206(9) 0.0178(7) 0.0328(9) 0.0041(7) -0.0036(7) 0.0055(6)
O10A 0.0183(8) 0.0180(7) 0.0305(9) 0.0000(7) 0.0026(7) 0.0060(6)
O7A 0.0250(9) 0.0186(8) 0.0297(9) 0.0059(7) 0.0061(7) 0.0072(7)
O4B 0.0181(8) 0.0203(8) 0.0308(9) 0.0011(7) 0.0063(7) 0.0031(6)
O12B 0.0204(8) 0.0175(8) 0.0318(9) 0.0017(7) -0.0015(7) 0.0052(6)
O9A 0.0341(10) 0.0234(8) 0.0238(8) 0.0022(7) 0.0048(7) 0.0138(7)
O1I 0.0218(18) 0.0151(15) 0.033(3) 0.0025(15) 0.0098(17) 0.0051(11)
O1E 0.0223(9) 0.0229(8) 0.0397(10) 0.0018(8) 0.0004(8) 0.0041(7)
O8A 0.0356(10) 0.0187(8) 0.0312(9) 0.0017(7) 0.0055(8) 0.0057(7)
N1E 0.0207(10) 0.0235(10) 0.0255(10) 0.0035(8) 0.0049(8) 0.0033(8)
N2E 0.0181(10) 0.0217(9) 0.0308(11) 0.0044(8) 0.0037(8) 0.0042(8)
C12B 0.0206(11) 0.0214(11) 0.0170(10) 0.0079(9) 0.0047(8) 0.0073(9)
C3A 0.0162(11) 0.0148(9) 0.0164(10) 0.0000(8) 0.0040(8) 0.0044(8)
C4A 0.0156(10) 0.0134(9) 0.0187(10) 0.0014(8) 0.0010(8) 0.0032(8)
C5A 0.0127(10) 0.0134(9) 0.0198(10) 0.0013(8) 0.0006(8) 0.0040(8)
C23A 0.0177(11) 0.0207(10) 0.0176(10) 0.0053(9) 0.0049(8) 0.0065(9)
C26B 0.0181(11) 0.0215(11) 0.0189(10) 0.0059(9) 0.0060(8) 0.0075(9)
N3E 0.0217(10) 0.0231(10) 0.0250(10) 0.0049(8) 0.0056(8) 0.0080(8)
C12A 0.0161(11) 0.0217(11) 0.0179(10) 0.0052(8) 0.0036(8) 0.0059(9)
C19B 0.0179(11) 0.0163(10) 0.0203(11) 0.0029(8) 0.0028(8) 0.0075(8)
C16B 0.0168(11) 0.0155(10) 0.0245(11) 0.0026(9) 0.0031(9) 0.0072(8)
C29A 0.0195(12) 0.0216(10) 0.0199(11) 0.0029(9) 0.0016(9) 0.0074(9)
C23B 0.0186(11) 0.0224(11) 0.0174(10) 0.0038(9) 0.0028(8) 0.0080(9)
C25A 0.0186(11) 0.0189(10) 0.0182(10) 0.0055(8) 0.0081(8) 0.0076(9)
C15B 0.0197(11) 0.0164(10) 0.0233(11) 0.0056(9) 0.0080(9) 0.0080(9)
C14B 0.0194(11) 0.0184(10) 0.0204(11) 0.0063(9) 0.0040(9) 0.0057(9)
C2B 0.0154(11) 0.0175(10) 0.0259(12) 0.0021(9) -0.0002(9) 0.0020(8)
C2A 0.0126(10) 0.0152(9) 0.0208(10) 0.0019(8) 0.0004(8) 0.0048(8)
C28A 0.0173(11) 0.0187(10) 0.0192(10) 0.0044(8) 0.0047(8) 0.0066(9)
C8B 0.0228(12) 0.0188(10) 0.0183(10) 0.0050(9) 0.0068(9) 0.0064(9)
C27B 0.0208(11) 0.0202(11) 0.0182(10) 0.0054(9) 0.0077(9) 0.0062(9)
C13B 0.0193(11) 0.0231(11) 0.0152(10) 0.0074(9) 0.0042(8) 0.0058(9)
C13A 0.0193(11) 0.0197(10) 0.0136(9) 0.0043(8) 0.0018(8) 0.0075(9)
C6B 0.0120(10) 0.0197(10) 0.0214(11) 0.0021(9) 0.0004(8) 0.0022(8)
C1A 0.0181(11) 0.0161(9) 0.0161(10) 0.0036(8) 0.0021(8) 0.0053(8)
C22A 0.0209(11) 0.0177(10) 0.0206(11) 0.0043(9) 0.0068(9) 0.0067(9)
C10A 0.0211(12) 0.0183(10) 0.0184(10) 0.0040(8) 0.0048(9) 0.0072(9)
C8A 0.0179(11) 0.0206(10) 0.0145(10) 0.0036(8) 0.0030(8) 0.0100(9)
C3B 0.0150(11) 0.0214(11) 0.0207(11) 0.0005(9) 0.0015(8) 0.0028(9)
C4B 0.0127(10) 0.0204(10) 0.0213(11) 0.0036(9) 0.0007(8) 0.0024(8)
C24B 0.0211(12) 0.0161(10) 0.0194(10) 0.0021(8) 0.0050(9) 0.0046(9)
C28B 0.0167(11) 0.0219(11) 0.0220(11) 0.0054(9) 0.0042(9) 0.0044(9)
C18B 0.0210(11) 0.0142(9) 0.0211(11) 0.0039(8) 0.0061(9) 0.0083(8)
C9B 0.0200(12) 0.0222(11) 0.0199(11) 0.0075(9) 0.0076(9) 0.0072(9)
C20B 0.0216(11) 0.0152(9) 0.0201(11) 0.0043(8) 0.0039(9) 0.0093(9)
C1B 0.0141(11) 0.0193(10) 0.0229(11) 0.0050(9) -0.0001(9) 0.0004(8)
C11B 0.0220(12) 0.0194(10) 0.0150(10) 0.0074(8) 0.0057(8) 0.0054(9)
C21B 0.0199(11) 0.0194(10) 0.0191(10) 0.0038(9) 0.0055(9) 0.0073(9)
C25B 0.0170(11) 0.0241(11) 0.0158(10) 0.0037(9) 0.0052(8) 0.0062(9)
C5B 0.0135(10) 0.0183(10) 0.0216(11) 0.0030(9) 0.0017(8) 0.0032(8)
C19A 0.0149(11) 0.0176(10) 0.0269(12) 0.0031(9) 0.0017(9) 0.0074(8)
C14A 0.0202(12) 0.0198(10) 0.0242(11) 0.0051(9) 0.0033(9) 0.0096(9)
C24A 0.0183(11) 0.0218(11) 0.0179(10) 0.0067(9) 0.0066(8) 0.0090(9)
C26A 0.0169(11) 0.0228(11) 0.0175(10) 0.0045(9) 0.0046(8) 0.0069(9)
C10B 0.0196(11) 0.0203(10) 0.0168(10) 0.0068(8) 0.0058(8) 0.0030(9)
C7A 0.0169(11) 0.0195(10) 0.0166(10) 0.0035(8) 0.0040(8) 0.0070(9)
C29B 0.0205(12) 0.0277(12) 0.0253(12) 0.0074(10) 0.0017(9) 0.0081(10)
C32B 0.0175(12) 0.0325(12) 0.0277(12) 0.0037(10) 0.0053(9) 0.0089(10)
C22B 0.0178(11) 0.0197(10) 0.0152(10) 0.0027(8) 0.0038(8) 0.0040(9)
C1E 0.0237(12) 0.0222(11) 0.0242(11) 0.0030(9) 0.0076(9) 0.0051(10)
C10E 0.0258(13) 0.0220(11) 0.0232(11) 0.0035(9) 0.0071(10) 0.0054(10)
C20A 0.0157(11) 0.0220(11) 0.0248(11) 0.0044(9) 0.0019(9) 0.0102(9)
C6A 0.0136(10) 0.0138(9) 0.0207(10) 0.0016(8) 0.0029(8) 0.0023(8)
C17B 0.0218(12) 0.0158(10) 0.0192(10) 0.0030(8) 0.0035(9) 0.0095(9)
C15A 0.0174(11) 0.0215(11) 0.0266(12) 0.0078(9) 0.0049(9) 0.0094(9)
C9A 0.0172(11) 0.0207(10) 0.0167(10) 0.0035(8) 0.0047(8) 0.0063(9)
C17A 0.0212(12) 0.0236(11) 0.0247(11) 0.0030(9) 0.0032(9) 0.0122(9)
C16A 0.0203(12) 0.0192(11) 0.0286(12) 0.0040(9) 0.0021(9) 0.0083(9)
C11A 0.0196(11) 0.0223(11) 0.0182(10) 0.0055(9) 0.0038(8) 0.0109(9)
C27A 0.0169(11) 0.0213(10) 0.0209(11) 0.0057(9) 0.0077(9) 0.0078(9)
C7B 0.0188(11) 0.0215(10) 0.0174(10) 0.0037(9) 0.0033(8) 0.0050(9)
C2E 0.0241(13) 0.0279(12) 0.0283(12) 0.0071(10) 0.0047(10) 0.0072(10)
C32A 0.0192(12) 0.0204(10) 0.0231(11) 0.0046(9) 0.0070(9) 0.0058(9)
C15E 0.0321(14) 0.0250(12) 0.0292(12) 0.0073(10) 0.0112(10) 0.0130(10)
C30B 0.0244(12) 0.0231(11) 0.0254(12) 0.0083(9) 0.0027(9) 0.0103(9)
C30A 0.0205(12) 0.0257(11) 0.0294(12) 0.0005(10) 0.0009(10) 0.0116(10)
C11E 0.0211(12) 0.0257(11) 0.0222(11) 0.0069(9) 0.0067(9) 0.0081(9)
C9E 0.0251(13) 0.0238(12) 0.0241(12) 0.0037(10) 0.0092(10) 0.0028(10)
C4E 0.0287(13) 0.0228(11) 0.0259(12) 0.0043(10) 0.0133(10) 0.0050(10)
C18A 0.0153(11) 0.0225(11) 0.0275(12) 0.0052(9) 0.0041(9) 0.0101(9)
C21A 0.0191(12) 0.0214(11) 0.0244(11) 0.0046(9) 0.0062(9) 0.0091(9)
C13E 0.0224(13) 0.0489(16) 0.0268(12) 0.0140(11) 0.0098(10) 0.0174(12)
C8E 0.0244(13) 0.0273(13) 0.0372(14) 0.0039(11) 0.0054(11) 0.0025(10)
C14E 0.0365(15) 0.0403(14) 0.0269(12) 0.0169(11) 0.0169(11) 0.0243(12)
C31B 0.0252(13) 0.0229(11) 0.0299(12) 0.0034(10) 0.0094(10) 0.0108(10)
C3E 0.0327(14) 0.0249(12) 0.0302(13) 0.0080(10) 0.0113(11) 0.0099(11)
C31A 0.0165(12) 0.0268(12) 0.0358(13) 0.0064(10) 0.0067(10) 0.0091(10)
C7E 0.0251(14) 0.0314(13) 0.0379(15) 0.0023(12) 0.0037(11) -0.0007(11)
C12E 0.0217(13) 0.0337(13) 0.0271(12) 0.0065(10) 0.0062(10) 0.0071(10)
C6E 0.0338(15) 0.0223(12) 0.0350(14) -0.0005(10) 0.0146(12) -0.0018(11)
C5E 0.0336(14) 0.0238(12) 0.0314(13) 0.0028(10) 0.0145(11) 0.0043(11)
C2I 0.066(3) 0.026(2) 0.082(4) 0.012(2) 0.026(3) 0.021(2)
C1I 0.055(3) 0.0170(18) 0.065(3) 0.0125(17) 0.040(2) 0.0096(16)
O1D 0.0274(10) 0.0238(8) 0.0270(9) -0.0003(7) 0.0038(7) 0.0095(7)
N2D 0.0242(11) 0.0196(9) 0.0250(10) 0.0041(8) 0.0075(8) 0.0069(8)
N1D 0.0253(11) 0.0248(10) 0.0198(9) 0.0033(8) 0.0064(8) 0.0058(8)
N3D 0.0278(11) 0.0194(9) 0.0317(11) 0.0073(8) 0.0089(9) 0.0086(8)
C1D 0.0271(14) 0.0273(12) 0.0198(11) -0.0006(9) 0.0046(9) 0.0104(10)
C10D 0.0250(13) 0.0284(12) 0.0193(11) 0.0014(9) 0.0058(9) 0.0090(10)
C11D 0.0283(13) 0.0224(11) 0.0193(11) 0.0064(9) 0.0067(9) 0.0097(10)
C13D 0.0383(15) 0.0185(11) 0.0312(13) 0.0080(10) 0.0066(11) 0.0085(10)
C12D 0.0309(14) 0.0229(12) 0.0293(13) 0.0085(10) 0.0087(10) 0.0072(10)
C9D 0.0252(14) 0.0374(14) 0.0240(12) -0.0002(11) 0.0059(10) 0.0050(11)
C8D 0.0307(15) 0.0413(15) 0.0340(14) 0.0052(12) 0.0058(12) 0.0027(12)
C15D 0.0305(14) 0.0270(13) 0.0442(16) 0.0116(11) 0.0108(12) 0.0129(11)
C14D 0.0392(16) 0.0243(12) 0.0400(15) 0.0101(11) 0.0100(12) 0.0168(11)
C4D 0.0290(15) 0.0506(17) 0.0358(15) 0.0020(13) 0.0077(12) 0.0153(13)
C2D 0.0365(16) 0.0369(14) 0.0352(14) 0.0013(12) 0.0074(12) 0.0197(12)
C7D 0.0330(17) 0.0500(18) 0.0458(18) 0.0059(15) 0.0049(14) -0.0042(14)
C5D 0.0260(16) 0.071(2) 0.054(2) 0.0065(17) 0.0059(14) 0.0155(16)
C3D 0.0335(16) 0.0537(18) 0.0451(17) 0.0032(14) 0.0080(13) 0.0258(14)
C6D 0.0251(16) 0.074(2) 0.055(2) 0.0080(18) 0.0050(14) 0.0029(16)
O1C 0.0280(10) 0.0203(8) 0.0657(14) -0.0006(9) -0.0097(9) 0.0099(8)
N2C 0.0206(10) 0.0206(9) 0.0292(11) 0.0038(8) 0.0002(8) 0.0053(8)
N1C 0.0244(10) 0.0214(9) 0.0210(9) 0.0042(8) 0.0055(8) 0.0089(8)
N3C 0.0258(11) 0.0232(10) 0.0265(10) 0.0059(8) 0.0023(8) 0.0039(8)
C11C 0.0235(12) 0.0229(11) 0.0200(11) 0.0047(9) 0.0027(9) 0.0023(9)
C8C 0.0282(13) 0.0301(12) 0.0202(11) 0.0048(10) 0.0066(9) 0.0142(10)
C14C 0.0263(13) 0.0306(13) 0.0228(12) 0.0037(10) 0.0051(10) -0.0056(10)
C15C 0.0340(14) 0.0228(12) 0.0253(12) 0.0043(10) 0.0049(11) 0.0009(10)
C9C 0.0273(13) 0.0223(11) 0.0207(11) 0.0051(9) 0.0088(9) 0.0116(10)
C10C 0.0208(12) 0.0201(11) 0.0237(11) 0.0039(9) 0.0042(9) 0.0073(9)
C4C 0.0296(13) 0.0225(11) 0.0279(12) 0.0027(10) 0.0101(10) 0.0109(10)
C12C 0.0247(13) 0.0303(12) 0.0229(12) 0.0060(10) 0.0065(10) 0.0066(10)
C7C 0.0394(15) 0.0392(14) 0.0272(13) 0.0096(11) 0.0104(11) 0.0264(12)
C5C 0.0380(15) 0.0214(12) 0.0350(14) 0.0049(10) 0.0130(12) 0.0091(11)
C13C 0.0214(13) 0.0394(14) 0.0224(12) 0.0055(11) 0.0039(10) 0.0026(11)
C6C 0.0514(18) 0.0256(12) 0.0340(14) 0.0070(11) 0.0150(12) 0.0234(12)
C1C 0.0239(13) 0.0193(11) 0.0373(14) 0.0005(10) 0.0006(10) 0.0080(10)
C2C 0.0205(13) 0.0258(12) 0.0502(17) -0.0021(12) 0.0012(11) 0.0082(10)
C3C 0.0230(13) 0.0201(11) 0.0419(15) -0.0023(11) 0.0054(11) 0.0023(10)
O1F 0.0536(14) 0.0440(12) 0.0466(13) 0.0084(10) 0.0044(10) 0.0257(11)
O1H 0.0635(19) 0.0582(16) 0.109(3) 0.0325(17) -0.0295(18) 0.0077(14)
C1H 0.0359(18) 0.0477(18) 0.063(2) 0.0029(16) 0.0094(15) 0.0106(14)
C1F 0.061(2) 0.089(3) 0.053(2) -0.001(2) 0.0021(18) 0.048(2)
C2H 0.074(3) 0.053(2) 0.061(2) 0.0091(19) 0.023(2) 0.005(2)
C2F 0.091(4) 0.093(4) 0.164(6) -0.076(4) -0.067(4) 0.070(3)
O1G 0.061(3) 0.0440(19) 0.0315(17) -0.0019(13) 0.0017(19) 0.034(2)
C1G 0.067(3) 0.047(2) 0.043(2) 0.0107(18) 0.0090(19) 0.038(2)
C2G 0.121(6) 0.083(5) 0.069(4) 0.044(4) 0.044(4) 0.023(4)

loop_
_atom_type_symbol
_atom_type_description
_atom_type_scat_dispersion_real
_atom_type_scat_dispersion_imag
_atom_type_scat_source
C C 0.0181 0.0091 'International Tables Vol C Tables 4.2.6.8 and 6.1.1.4'
H H 0.0000 0.0000 'International Tables Vol C Tables 4.2.6.8 and 6.1.1.4'
O O 0.0492 0.0322 'International Tables Vol C Tables 4.2.6.8 and 6.1.1.4'
N N 0.0311 0.0180 'International Tables Vol C Tables 4.2.6.8 and 6.1.1.4'

loop_
_geom_angle_atom_site_label_1
_geom_angle_atom_site_label_2
_geom_angle_atom_site_label_3
_geom_angle
C1A O1A H1A 109.5
C23A O11A H11A 109.5
C17B O9B H9B 109.5
C3A O3A H3A 109.5
C8A O4A H4A 109.5
C2A O2A H2A 109.5
C9A O5A H5A 109.5
C1B O1B H1B 109.5
C15B O7B H7B 109.5
C10B O6B H6B 109.5
C22B O10B H10B 109.5
C2B O2B H2B 109.5
C9B O5B H5B 109.5
C10A O6A H6A 109.5
C16B O8B H8B 109.5
C3B O3B H3B 109.5
C24A O12A H12A 109.5
C23B O11B H11B 109.5
C22A O10A H10A 109.5
C15A O7A H7A 109.5
C8B O4B H4B 109.5
C24B O12B H12B 109.5
C17A O9A H9A 109.5
C16A O8A H8A 109.5
N2E N1E C10E 119.9(2)
N1E N2E C11E 119.4(2)
N1E N2E H2E 120.3
C11E N2E H2E 120.3
C11B C12B C13B 123.3(2)
C11B C12B H12C 118.3
C13B C12B H12C 118.3
O3A C3A C2A 116.48(19)
O3A C3A C4A 123.09(19)
C2A C3A C4A 120.4(2)
C5A C4A C3A 117.6(2)
C5A C4A C7A 120.69(19)
C3A C4A C7A 121.7(2)
C4A C5A C6A 123.3(2)
C4A C5A H5A1 118.4
C6A C5A H5A1 118.4
O11A C23A C22A 117.5(2)
O11A C23A C24A 123.1(2)
C22A C23A C24A 119.5(2)
C25B C26B C27B 123.2(2)
C25B C26B H26B 118.4
C27B C26B H26B 118.4
C11E N3E C15E 117.2(2)
C11A C12A C13A 123.0(2)
C11A C12A H12D 118.5
C13A C12A H12D 118.5
C20B C19B C18B 122.7(2)
C20B C19B H19B 118.7
C18B C19B H19B 118.7
O8B C16B C15B 125.2(2)
O8B C16B C17B 115.6(2)
C15B C16B C17B 119.3(2)
C7A C29A H29A 109.5
C7A C29A H29B 109.5
H29A C29A H29B 109.5
C7A C29A H29C 109.5
H29A C29A H29C 109.5
H29B C29A H29C 109.5
O11B C23B C24B 116.9(2)
O11B C23B C22B 122.6(2)
C24B C23B C22B 120.4(2)
C24A C25A C26A 117.8(2)
C24A C25A C28A 119.58(19)
C26A C25A C28A 122.6(2)
O7B C15B C16B 122.6(2)
O7B C15B C20B 117.4(2)
C16B C15B C20B 120.0(2)
C11B C14B C20B 109.05(17)
C11B C14B C30B 113.77(19)
C20B C14B C30B 111.32(19)
C11B C14B H14B 107.5
C20B C14B H14B 107.5
C30B C14B H14B 107.5
O2B C2B C1B 122.3(2)
O2B C2B C3B 117.6(2)
C1B C2B C3B 120.1(2)
O2A C2A C3A 122.4(2)
O2A C2A C1A 116.95(19)
C3A C2A C1A 120.7(2)
C6A C28A C25A 110.27(17)
C6A C28A C32A 110.58(18)
C25A C28A C32A 114.23(18)
C6A C28A H28A 107.1
C25A C28A H28A 107.1
C32A C28A H28A 107.1
O4B C8B C9B 115.6(2)
O4B C8B C13B 123.8(2)
C9B C8B C13B 120.6(2)
C26B C27B C22B 117.7(2)
C26B C27B C21B 122.2(2)
C22B C27B C21B 120.0(2)
C12B C13B C8B 117.4(2)
C12B C13B C7B 122.6(2)
C8B C13B C7B 119.9(2)
C8A C13A C12A 117.1(2)
C8A C13A C7A 119.37(19)
C12A C13A C7A 123.4(2)
C5B C6B C1B 117.5(2)
C5B C6B C28B 120.3(2)
C1B C6B C28B 122.1(2)
O1A C1A C2A 121.04(19)
O1A C1A C6A 118.6(2)
C2A C1A C6A 120.3(2)
O10A C22A C27A 119.5(2)
O10A C22A C23A 119.0(2)
C27A C22A C23A 121.4(2)
O6A C10A C9A 114.3(2)
O6A C10A C11A 125.2(2)
C9A C10A C11A 120.5(2)
O4A C8A C9A 118.0(2)
O4A C8A C13A 120.36(19)
C9A C8A C13A 121.6(2)
O3B C3B C2B 121.4(2)
O3B C3B C4B 118.2(2)
C2B C3B C4B 120.3(2)
C5B C4B C3B 118.2(2)
C5B C4B C7B 120.1(2)
C3B C4B C7B 121.6(2)
O12B C24B C23B 119.8(2)
O12B C24B C25B 119.1(2)
C23B C24B C25B 121.1(2)
C25B C28B C6B 110.61(18)
C25B C28B C32B 113.49(19)
C6B C28B C32B 110.62(19)
C25B C28B H28B 107.3
C6B C28B H28B 107.3
C32B C28B H28B 107.3
C17B C18B C19B 117.3(2)
C17B C18B C21B 120.6(2)
C19B C18B C21B 122.1(2)
O5B C9B C8B 118.3(2)
O5B C9B C10B 121.1(2)
C8B C9B C10B 120.6(2)
C19B C20B C15B 118.7(2)
C19B C20B C14B 120.2(2)
C15B C20B C14B 121.1(2)
O1B C1B C2B 115.9(2)
O1B C1B C6B 123.1(2)
C2B C1B C6B 121.1(2)
C12B C11B C10B 117.5(2)
C12B C11B C14B 123.1(2)
C10B C11B C14B 119.4(2)
C27B C21B C18B 111.38(18)
C27B C21B C31B 113.53(19)
C18B C21B C31B 110.70(18)
C27B C21B H21B 106.9
C18B C21B H21B 106.9
C31B C21B H21B 106.9
C26B C25B C24B 117.2(2)
C26B C25B C28B 123.0(2)
C24B C25B C28B 119.7(2)
C6B C5B C4B 122.9(2)
C6B C5B H5B1 118.6
C4B C5B H5B1 118.6
C20A C19A C18A 123.3(2)
C20A C19A H19A 118.4
C18A C19A H19A 118.4
C30A C14A C11A 114.05(19)
C30A C14A C20A 111.5(2)
C11A C14A C20A 110.16(18)
C30A C14A H14A 106.9
C11A C14A H14A 106.9
C20A C14A H14A 106.9
O12A C24A C25A 125.3(2)
O12A C24A C23A 113.7(2)
C25A C24A C23A 121.0(2)
C27A C26A C25A 122.4(2)
C27A C26A H26A 118.8
C25A C26A H26A 118.8
O6B C10B C9B 114.4(2)
O6B C10B C11B 125.1(2)
C9B C10B C11B 120.5(2)
C4A C7A C13A 110.10(17)
C4A C7A C29A 111.19(18)
C13A C7A C29A 114.28(18)
C4A C7A H7A1 107.0
C13A C7A H7A1 107.0
C29A C7A H7A1 107.0
C7B C29B H29D 109.5
C7B C29B H29E 109.5
H29D C29B H29E 109.5
C7B C29B H29F 109.5
H29D C29B H29F 109.5
H29E C29B H29F 109.5
C28B C32B H32A 109.5
C28B C32B H32B 109.5
H32A C32B H32B 109.5
C28B C32B H32C 109.5
H32A C32B H32C 109.5
H32B C32B H32C 109.5
O10B C22B C23B 114.89(19)
O10B C22B C27B 125.0(2)
C23B C22B C27B 120.1(2)
O1E C1E C2E 121.2(2)
O1E C1E C10E 120.9(2)
C2E C1E C10E 117.9(2)
N1E C10E C1E 123.7(2)
N1E C10E C9E 116.2(2)
C1E C10E C9E 120.1(2)
C19A C20A C15A 118.1(2)
C19A C20A C14A 121.5(2)
C15A C20A C14A 120.3(2)
C5A C6A C1A 117.7(2)
C5A C6A C28A 121.51(19)
C1A C6A C28A 120.8(2)
O9B C17B C18B 117.7(2)
O9B C17B C16B 120.4(2)
C18B C17B C16B 121.9(2)
O7A C15A C16A 120.6(2)
O7A C15A C20A 119.5(2)
C16A C15A C20A 120.0(2)
O5A C9A C8A 117.75(19)
O5A C9A C10A 122.32(19)
C8A C9A C10A 119.9(2)
O9A C17A C16A 114.7(2)
O9A C17A C18A 124.5(2)
C16A C17A C18A 120.8(2)
O8A C16A C15A 118.9(2)
O8A C16A C17A 120.3(2)
C15A C16A C17A 120.7(2)
C10A C11A C12A 117.8(2)
C10A C11A C14A 119.2(2)
C12A C11A C14A 123.0(2)
C22A C27A C26A 117.8(2)
C22A C27A C21A 118.1(2)
C26A C27A C21A 123.9(2)
C13B C7B C4B 110.20(18)
C13B C7B C29B 113.83(19)
C4B C7B C29B 110.94(19)
C13B C7B H7B1 107.2
C4B C7B H7B1 107.2
C29B C7B H7B1 107.2
C3E C2E C1E 120.6(2)
C3E C2E H2E1 119.7
C1E C2E H2E1 119.7
C28A C32A H32D 109.5
C28A C32A H32E 109.5
H32D C32A H32E 109.5
C28A C32A H32F 109.5
H32D C32A H32F 109.5
H32E C32A H32F 109.5
N3E C15E C14E 123.1(2)
N3E C15E H15E 118.4
C14E C15E H15E 118.4
C14B C30B H30A 109.5
C14B C30B H30B 109.5
H30A C30B H30B 109.5
C14B C30B H30C 109.5
H30A C30B H30C 109.5
H30B C30B H30C 109.5
C14A C30A H30D 109.5
C14A C30A H30E 109.5
H30D C30A H30E 109.5
C14A C30A H30F 109.5
H30D C30A H30F 109.5
H30E C30A H30F 109.5
N3E C11E C12E 124.2(2)
N3E C11E N2E 113.4(2)
C12E C11E N2E 122.3(2)
C8E C9E C4E 119.0(2)
C8E C9E C10E 122.4(2)
C4E C9E C10E 118.6(2)
C5E C4E C9E 119.8(2)
C5E C4E C3E 120.8(2)
C9E C4E C3E 119.4(2)
C17A C18A C19A 117.0(2)
C17A C18A C21A 121.4(2)
C19A C18A C21A 121.5(2)
C31A C21A C18A 112.54(19)
C31A C21A C27A 113.98(19)
C18A C21A C27A 109.30(18)
C31A C21A H21A 106.9
C18A C21A H21A 106.9
C27A C21A H21A 106.9
C12E C13E C14E 119.6(2)
C12E C13E H13E 120.2
C14E C13E H13E 120.2
C7E C8E C9E 120.2(3)
C7E C8E H8E 119.9
C9E C8E H8E 119.9
C15E C14E C13E 118.7(2)
C15E C14E H14E 120.6
C13E C14E H14E 120.6
C21B C31B H31A 109.5
C21B C31B H31B 109.5
H31A C31B H31B 109.5
C21B C31B H31C 109.5
H31A C31B H31C 109.5
H31B C31B H31C 109.5
C2E C3E C4E 123.3(2)
C2E C3E H3E 118.4
C4E C3E H3E 118.4
C21A C31A H31D 109.5
C21A C31A H31E 109.5
H31D C31A H31E 109.5
C21A C31A H31F 109.5
H31D C31A H31F 109.5
H31E C31A H31F 109.5
C8E C7E C6E 120.5(3)
C8E C7E H7E 119.7
C6E C7E H7E 119.7
C13E C12E C11E 117.1(2)
C13E C12E H12E 121.4
C11E C12E H12E 121.4
C5E C6E C7E 120.1(2)
C5E C6E H6E 119.9
C7E C6E H6E 119.9
C6E C5E C4E 120.3(3)
C6E C5E H5E 119.9
C4E C5E H5E 119.9
C1I C2I H2I1 109.5
C1I C2I H2I2 109.5
H2I1 C2I H2I2 109.5
C1I C2I H2I3 109.5
H2I1 C2I H2I3 109.5
H2I2 C2I H2I3 109.5
O1I C1I C2I 112.6(4)
O1I C1I H1I1 109.1
C2I C1I H1I1 109.1
O1I C1I H1I2 109.1
C2I C1I H1I2 109.1
H1I1 C1I H1I2 107.8
N1D N2D C11D 117.75(19)
N1D N2D H2D 121.1
C11D N2D H2D 121.1
C10D N1D N2D 121.2(2)
C11D N3D C15D 117.2(2)
O1D C1D C2D 121.9(2)
O1D C1D C10D 120.3(2)
C2D C1D C10D 117.8(2)
N1D C10D C1D 123.6(2)
N1D C10D C9D 116.2(2)
C1D C10D C9D 120.2(2)
N3D C11D C12D 124.3(2)
N3D C11D N2D 115.5(2)
C12D C11D N2D 120.2(2)
C12D C13D C14D 119.9(2)
C12D C13D H13D 120.0
C14D C13D H13D 120.0
C13D C12D C11D 117.3(2)
C13D C12D H12F 121.4
C11D C12D H12F 121.4
C8D C9D C4D 119.5(3)
C8D C9D C10D 122.0(3)
C4D C9D C10D 118.5(3)
C7D C8D C9D 120.1(3)
C7D C8D H8D 119.9
C9D C8D H8D 119.9
N3D C15D C14D 122.9(3)
N3D C15D H15D 118.5
C14D C15D H15D 118.5
C15D C14D C13D 118.4(2)
C15D C14D H14D 120.8
C13D C14D H14D 120.8
C5D C4D C9D 119.2(3)
C5D C4D C3D 121.2(3)
C9D C4D C3D 119.6(3)
C3D C2D C1D 120.6(3)
C3D C2D H2D1 119.7
C1D C2D H2D1 119.7
C8D C7D C6D 120.5(3)
C8D C7D H7D 119.7
C6D C7D H7D 119.7
C6D C5D C4D 120.7(3)
C6D C5D H5D 119.6
C4D C5D H5D 119.6
C2D C3D C4D 123.3(3)
C2D C3D H3D 118.3
C4D C3D H3D 118.3
C5D C6D C7D 119.9(3)
C5D C6D H6D 120.1
C7D C6D H6D 120.1
N1C N2C C11C 121.2(2)
N1C N2C H2C 119.4
C11C N2C H2C 119.4
N2C N1C C10C 119.6(2)
C11C N3C C15C 116.9(2)
N3C C11C C12C 124.2(2)
N3C C11C N2C 113.0(2)
C12C C11C N2C 122.8(2)
C7C C8C C9C 120.1(2)
C7C C8C H8C 120.0
C9C C8C H8C 120.0
C15C C14C C13C 118.8(2)
C15C C14C H14C 120.6
C13C C14C H14C 120.6
N3C C15C C14C 123.3(3)
N3C C15C H15C 118.3
C14C C15C H15C 118.3
C8C C9C C4C 118.8(2)
C8C C9C C10C 121.9(2)
C4C C9C C10C 119.2(2)
N1C C10C C9C 117.4(2)
N1C C10C C1C 123.5(2)
C9C C10C C1C 119.2(2)
C5C C4C C9C 119.8(2)
C5C C4C C3C 120.6(2)
C9C C4C C3C 119.6(2)
C13C C12C C11C 117.5(2)
C13C C12C H12G 121.2
C11C C12C H12G 121.2
C8C C7C C6C 121.1(2)
C8C C7C H7C 119.5
C6C C7C H7C 119.5
C6C C5C C4C 120.7(3)
C6C C5C H5C 119.6
C4C C5C H5C 119.6
C12C C13C C14C 119.3(3)
C12C C13C H13C 120.4
C14C C13C H13C 120.4
C5C C6C C7C 119.5(2)
C5C C6C H6C 120.3
C7C C6C H6C 120.3
O1C C1C C2C 121.5(2)
O1C C1C C10C 120.3(2)
C2C C1C C10C 118.2(2)
C3C C2C C1C 121.2(2)
C3C C2C H2C1 119.4
C1C C2C H2C1 119.4
C2C C3C C4C 122.5(2)
C2C C3C H3C 118.7
C4C C3C H3C 118.7
C1F O1F H1F 109.1
C1H O1H H1H 109.5
O1H C1H C2H 108.9(3)
O1H C1H H1H1 109.9
C2H C1H H1H1 109.9
O1H C1H H1H2 109.9
C2H C1H H1H2 109.9
H1H1 C1H H1H2 108.3
O1F C1F C2F 109.2(4)
O1F C1F H1F1 109.8
C2F C1F H1F1 109.8
O1F C1F H1F2 109.8
C2F C1F H1F2 109.8
H1F1 C1F H1F2 108.3
C1H C2H H2H1 109.5
C1H C2H H2H2 109.5
H2H1 C2H H2H2 109.5
C1H C2H H2H3 109.5
H2H1 C2H H2H3 109.5
H2H2 C2H H2H3 109.5
C2G C1G O1G 118.8(5)
C2G C1G H1G1 107.6
O1G C1G H1G1 107.6
C2G C1G H1G2 107.6
O1G C1G H1G2 107.6
H1G1 C1G H1G2 107.1
C1G C2G H2G1 109.5
C1G C2G H2G2 109.5
H2G1 C2G H2G2 109.5
C1G C2G H2G3 109.5
H2G1 C2G H2G3 109.5
H2G2 C2G H2G3 109.5
O2I C3I C4I 113.6(14)
O2I C3I H3I1 108.8
C4I C3I H3I1 108.8
O2I C3I H3I2 108.8
C4I C3I H3I2 108.8
H3I1 C3I H3I2 107.7
C3I C4I H4I1 109.5
C3I C4I H4I2 109.5
H4I1 C4I H4I2 109.5
C3I C4I H4I3 109.5
H4I1 C4I H4I3 109.5
H4I2 C4I H4I3 109.5
C3I O2I H2I 109.5
C4G C3G O2G 118(2)
C4G C3G H3G1 107.9
O2G C3G H3G1 107.9
C4G C3G H3G2 107.9
O2G C3G H3G2 107.9
H3G1 C3G H3G2 107.2
C3G O2G H2G 109.5
C3G C4G H4G1 109.5
C3G C4G H4G2 109.5
H4G1 C4G H4G2 109.5
C3G C4G H4G3 109.5
H4G1 C4G H4G3 109.5
H4G2 C4G H4G3 109.5

loop_
_geom_bond_atom_site_label_1
_geom_bond_atom_site_label_2
_geom_bond_distance
O1A C1A 1.376(3)
O1A H1A 0.8400
O11A C23A 1.359(3)
O11A H11A 0.8400
O9B C17B 1.376(3)
O9B H9B 0.8400
O3A C3A 1.381(3)
O3A H3A 0.8400
O4A C8A 1.383(3)
O4A H4A 0.8400
O2A C2A 1.377(3)
O2A H2A 0.8400
O5A C9A 1.366(3)
O5A H5A 0.8400
O1B C1B 1.382(3)
O1B H1B 0.8400
O7B C15B 1.376(3)
O7B H7B 0.8400
O6B C10B 1.369(3)
O6B H6B 0.8400
O10B C22B 1.372(3)
O10B H10B 0.8400
O2B C2B 1.364(3)
O2B H2B 0.8400
O5B C9B 1.372(3)
O5B H5B 0.8400
O6A C10A 1.369(3)
O6A H6A 0.8400
O8B C16B 1.377(3)
O8B H8B 0.8400
O3B C3B 1.376(3)
O3B H3B 0.8400
O12A C24A 1.377(3)
O12A H12A 0.8400
O11B C23B 1.368(3)
O11B H11B 0.8400
O10A C22A 1.379(3)
O10A H10A 0.8400
O7A C15A 1.380(3)
O7A H7A 0.8400
O4B C8B 1.377(3)
O4B H4B 0.8400
O12B C24B 1.374(3)
O12B H12B 0.8400
O9A C17A 1.379(3)
O9A H9A 0.8400
O1I C1I 1.422(6)
O1I H1I 0.8400
O1E C1E 1.243(3)
O8A C16A 1.374(3)
O8A H8A 0.8400
N1E N2E 1.308(3)
N1E C10E 1.332(3)
N2E C11E 1.405(3)
N2E H2E 0.8800
C12B C11B 1.393(3)
C12B C13B 1.398(3)
C12B H12C 0.9500
C3A C2A 1.388(3)
C3A C4A 1.397(3)
C4A C5A 1.391(3)
C4A C7A 1.524(3)
C5A C6A 1.391(3)
C5A H5A1 0.9500
C23A C22A 1.390(3)
C23A C24A 1.393(3)
C26B C25B 1.391(3)
C26B C27B 1.396(3)
C26B H26B 0.9500
N3E C11E 1.331(3)
N3E C15E 1.346(3)
C12A C11A 1.396(3)
C12A C13A 1.398(3)
C12A H12D 0.9500
C19B C20B 1.391(3)
C19B C18B 1.392(3)
C19B H19B 0.9500
C16B C15B 1.396(3)
C16B C17B 1.398(3)
C29A C7A 1.535(3)
C29A H29A 0.9800
C29A H29B 0.9800
C29A H29C 0.9800
C23B C24B 1.387(3)
C23B C22B 1.389(3)
C25A C24A 1.391(3)
C25A C26A 1.404(3)
C25A C28A 1.525(3)
C15B C20B 1.400(3)
C14B C11B 1.525(3)
C14B C20B 1.529(3)
C14B C30B 1.534(3)
C14B H14B 1.0000
C2B C1B 1.391(3)
C2B C3B 1.393(3)
C2A C1A 1.389(3)
C28A C6A 1.524(3)
C28A C32A 1.529(3)
C28A H28A 1.0000
C8B C9B 1.388(3)
C8B C13B 1.400(3)
C27B C22B 1.403(3)
C27B C21B 1.523(3)
C13B C7B 1.522(3)
C13A C8A 1.387(3)
C13A C7A 1.526(3)
C6B C5B 1.391(3)
C6B C1B 1.397(3)
C6B C28B 1.530(3)
C1A C6A 1.397(3)
C22A C27A 1.389(3)
C10A C9A 1.393(3)
C10A C11A 1.394(3)
C8A C9A 1.385(3)
C3B C4B 1.395(3)
C4B C5B 1.395(3)
C4B C7B 1.529(3)
C24B C25B 1.396(3)
C28B C25B 1.527(3)
C28B C32B 1.534(3)
C28B H28B 1.0000
C18B C17B 1.388(3)
C18B C21B 1.523(3)
C9B C10B 1.393(3)
C11B C10B 1.401(3)
C21B C31B 1.539(3)
C21B H21B 1.0000
C5B H5B1 0.9500
C19A C20A 1.388(3)
C19A C18A 1.400(3)
C19A H19A 0.9500
C14A C30A 1.527(3)
C14A C11A 1.527(3)
C14A C20A 1.532(3)
C14A H14A 1.0000
C26A C27A 1.393(3)
C26A H26A 0.9500
C7A H7A1 1.0000
C29B C7B 1.540(3)
C29B H29D 0.9800
C29B H29E 0.9800
C29B H29F 0.9800
C32B H32A 0.9800
C32B H32B 0.9800
C32B H32C 0.9800
C1E C2E 1.455(3)
C1E C10E 1.458(4)
C10E C9E 1.465(3)
C20A C15A 1.395(3)
C15A C16A 1.387(3)
C17A C16A 1.391(4)
C17A C18A 1.393(3)
C27A C21A 1.533(3)
C7B H7B1 1.0000
C2E C3E 1.340(4)
C2E H2E1 0.9500
C32A H32D 0.9800
C32A H32E 0.9800
C32A H32F 0.9800
C15E C14E 1.372(4)
C15E H15E 0.9500
C30B H30A 0.9800
C30B H30B 0.9800
C30B H30C 0.9800
C30A H30D 0.9800
C30A H30E 0.9800
C30A H30F 0.9800
C11E C12E 1.393(4)
C9E C8E 1.401(4)
C9E C4E 1.413(4)
C4E C5E 1.399(4)
C4E C3E 1.441(4)
C18A C21A 1.527(3)
C21A C31A 1.521(3)
C21A H21A 1.0000
C13E C12E 1.385(4)
C13E C14E 1.387(4)
C13E H13E 0.9500
C8E C7E 1.385(4)
C8E H8E 0.9500
C14E H14E 0.9500
C31B H31A 0.9800
C31B H31B 0.9800
C31B H31C 0.9800
C3E H3E 0.9500
C31A H31D 0.9800
C31A H31E 0.9800
C31A H31F 0.9800
C7E C6E 1.390(4)
C7E H7E 0.9500
C12E H12E 0.9500
C6E C5E 1.380(4)
C6E H6E 0.9500
C5E H5E 0.9500
C2I C1I 1.438(6)
C2I H2I1 0.9800
C2I H2I2 0.9800
C2I H2I3 0.9800
C1I H1I1 0.9900
C1I H1I2 0.9900
O1D C1D 1.246(3)
N2D N1D 1.318(3)
N2D C11D 1.410(3)
N2D H2D 0.8800
N1D C10D 1.313(3)
N3D C11D 1.326(3)
N3D C15D 1.348(3)
C1D C2D 1.452(4)
C1D C10D 1.467(3)
C10D C9D 1.468(4)
C11D C12D 1.391(3)
C13D C12D 1.374(4)
C13D C14D 1.385(4)
C13D H13D 0.9500
C12D H12F 0.9500
C9D C8D 1.398(4)
C9D C4D 1.412(4)
C8D C7D 1.389(4)
C8D H8D 0.9500
C15D C14D 1.378(4)
C15D H15D 0.9500
C14D H14D 0.9500
C4D C5D 1.403(4)
C4D C3D 1.443(5)
C2D C3D 1.349(4)
C2D H2D1 0.9500
C7D C6D 1.391(6)
C7D H7D 0.9500
C5D C6D 1.379(6)
C5D H5D 0.9500
C3D H3D 0.9500
C6D H6D 0.9500
O1C C1C 1.252(3)
N2C N1C 1.316(3)
N2C C11C 1.401(3)
N2C H2C 0.8800
N1C C10C 1.323(3)
N3C C11C 1.335(3)
N3C C15C 1.344(3)
C11C C12C 1.396(4)
C8C C7C 1.382(4)
C8C C9C 1.405(3)
C8C H8C 0.9500
C14C C15C 1.380(4)
C14C C13C 1.387(4)
C14C H14C 0.9500
C15C H15C 0.9500
C9C C4C 1.408(4)
C9C C10C 1.463(3)
C10C C1C 1.467(3)
C4C C5C 1.404(4)
C4C C3C 1.442(4)
C12C C13C 1.383(4)
C12C H12G 0.9500
C7C C6C 1.392(4)
C7C H7C 0.9500
C5C C6C 1.374(4)
C5C H5C 0.9500
C13C H13C 0.9500
C6C H6C 0.9500
C1C C2C 1.442(4)
C2C C3C 1.345(4)
C2C H2C1 0.9500
C3C H3C 0.9500
O1F C1F 1.435(4)
O1F H1F 0.8451
O1H C1H 1.390(4)
O1H H1H 0.8409
C1H C2H 1.514(6)
C1H H1H1 0.9900
C1H H1H2 0.9900
C1F C2F 1.507(7)
C1F H1F1 0.9900
C1F H1F2 0.9900
C2H H2H1 0.9800
C2H H2H2 0.9800
C2H H2H3 0.9800
C2F H2F1 0.9800
C2F H2F2 0.9800
C2F H2F3 0.9800
O1G C1G 1.411(5)
O1G H1G 0.8400
C1G C2G 1.375(9)
C1G H1G1 0.9900
C1G H1G2 0.9900
C2G H2G1 0.9800
C2G H2G2 0.9800
C2G H2G3 0.9800
C3I O2I 1.40(2)
C3I C4I 1.451(19)
C3I H3I1 0.9900
C3I H3I2 0.9900
C4I H4I1 0.9800
C4I H4I2 0.9800
C4I H4I3 0.9800
O2I H2I 0.8400
C3G C4G 1.44(2)
C3G O2G 1.44(2)
C3G H3G1 0.9900
C3G H3G2 0.9900
O2G H2G 0.8400
C4G H4G1 0.9800
C4G H4G2 0.9800
C4G H4G3 0.9800

loop_
_geom_torsion_atom_site_label_1
_geom_torsion_atom_site_label_2
_geom_torsion_atom_site_label_3
_geom_torsion_atom_site_label_4
_geom_torsion
C10E N1E N2E C11E 177.0(2)
O3A C3A C4A C5A 177.00(19)
C2A C3A C4A C5A -3.1(3)
O3A C3A C4A C7A -1.6(3)
C2A C3A C4A C7A 178.22(19)
C3A C4A C5A C6A 1.4(3)
C7A C4A C5A C6A -179.97(19)
O8B C16B C15B O7B -0.1(3)
C17B C16B C15B O7B 179.45(19)
O8B C16B C15B C20B -178.43(19)
C17B C16B C15B C20B 1.1(3)
O3A C3A C2A O2A 2.0(3)
C4A C3A C2A O2A -177.92(19)
O3A C3A C2A C1A -176.67(19)
C4A C3A C2A C1A 3.5(3)
C24A C25A C28A C6A 70.4(3)
C26A C25A C28A C6A -108.1(2)
C24A C25A C28A C32A -164.3(2)
C26A C25A C28A C32A 17.2(3)
C25B C26B C27B C22B -1.5(3)
C25B C26B C27B C21B 179.1(2)
C11B C12B C13B C8B -0.6(3)
C11B C12B C13B C7B -177.6(2)
O4B C8B C13B C12B 179.3(2)
C9B C8B C13B C12B 0.8(3)
O4B C8B C13B C7B -3.5(3)
C9B C8B C13B C7B 177.9(2)
C11A C12A C13A C8A -1.2(3)
C11A C12A C13A C7A -178.3(2)
O2A C2A C1A O1A -2.8(3)
C3A C2A C1A O1A 175.92(19)
O2A C2A C1A C6A 179.43(19)
C3A C2A C1A C6A -1.9(3)
O11A C23A C22A O10A 0.5(3)
C24A C23A C22A O10A 179.9(2)
O11A C23A C22A C27A 179.7(2)
C24A C23A C22A C27A -0.9(3)
C12A C13A C8A O4A -177.23(19)
C7A C13A C8A O4A 0.0(3)
C12A C13A C8A C9A 2.0(3)
C7A C13A C8A C9A 179.2(2)
O2B C2B C3B O3B 2.8(3)
C1B C2B C3B O3B -176.7(2)
O2B C2B C3B C4B 178.6(2)
C1B C2B C3B C4B -0.9(3)
O3B C3B C4B C5B 175.54(19)
C2B C3B C4B C5B -0.4(3)
O3B C3B C4B C7B -1.9(3)
C2B C3B C4B C7B -177.9(2)
O11B C23B C24B O12B 0.9(3)
C22B C23B C24B O12B -179.3(2)
O11B C23B C24B C25B -179.2(2)
C22B C23B C24B C25B 0.5(3)
C5B C6B C28B C25B 78.3(3)
C1B C6B C28B C25B -99.3(2)
C5B C6B C28B C32B -48.4(3)
C1B C6B C28B C32B 134.0(2)
C20B C19B C18B C17B 2.5(3)
C20B C19B C18B C21B -178.92(19)
O4B C8B C9B O5B 0.8(3)
C13B C8B C9B O5B 179.5(2)
O4B C8B C9B C10B -179.5(2)
C13B C8B C9B C10B -0.9(3)
C18B C19B C20B C15B 1.0(3)
C18B C19B C20B C14B -175.8(2)
O7B C15B C20B C19B 178.75(19)
C16B C15B C20B C19B -2.9(3)
O7B C15B C20B C14B -4.5(3)
C16B C15B C20B C14B 173.9(2)
C11B C14B C20B C19B 72.1(3)
C30B C14B C20B C19B -54.2(3)
C11B C14B C20B C15B -104.6(2)
C30B C14B C20B C15B 129.0(2)
O2B C2B C1B O1B 1.3(3)
C3B C2B C1B O1B -179.3(2)
O2B C2B C1B C6B -178.2(2)
C3B C2B C1B C6B 1.2(3)
C5B C6B C1B O1B -179.7(2)
C28B C6B C1B O1B -2.1(3)
C5B C6B C1B C2B -0.2(3)
C28B C6B C1B C2B 177.4(2)
C13B C12B C11B C10B 0.4(3)
C13B C12B C11B C14B 178.2(2)
C20B C14B C11B C12B -109.9(2)
C30B C14B C11B C12B 15.0(3)
C20B C14B C11B C10B 67.8(3)
C30B C14B C11B C10B -167.3(2)
C26B C27B C21B C18B 101.1(2)
C22B C27B C21B C18B -78.3(3)
C26B C27B C21B C31B -24.7(3)
C22B C27B C21B C31B 155.9(2)
C17B C18B C21B C27B 106.8(2)
C19B C18B C21B C27B -71.7(3)
C17B C18B C21B C31B -125.9(2)
C19B C18B C21B C31B 55.6(3)
C27B C26B C25B C24B -2.2(3)
C27B C26B C25B C28B 174.4(2)
O12B C24B C25B C26B -177.5(2)
C23B C24B C25B C26B 2.7(3)
O12B C24B C25B C28B 5.8(3)
C23B C24B C25B C28B -174.1(2)
C6B C28B C25B C26B -104.5(2)
C32B C28B C25B C26B 20.5(3)
C6B C28B C25B C24B 72.1(3)
C32B C28B C25B C24B -162.9(2)
C1B C6B C5B C4B -1.1(3)
C28B C6B C5B C4B -178.8(2)
C3B C4B C5B C6B 1.4(3)
C7B C4B C5B C6B 178.9(2)
C26A C25A C24A O12A 175.8(2)
C28A C25A C24A O12A -2.8(3)
C26A C25A C24A C23A -3.4(3)
C28A C25A C24A C23A 178.0(2)
O11A C23A C24A O12A 3.5(3)
C22A C23A C24A O12A -175.84(19)
O11A C23A C24A C25A -177.1(2)
C22A C23A C24A C25A 3.5(3)
C24A C25A C26A C27A 0.8(3)
C28A C25A C26A C27A 179.4(2)
O5B C9B C10B O6B 0.7(3)
C8B C9B C10B O6B -178.97(19)
O5B C9B C10B C11B -179.7(2)
C8B C9B C10B C11B 0.7(3)
C12B C11B C10B O6B 179.2(2)
C14B C11B C10B O6B 1.3(3)
C12B C11B C10B C9B -0.5(3)
C14B C11B C10B C9B -178.3(2)
C5A C4A C7A C13A -73.1(3)
C3A C4A C7A C13A 105.5(2)
C5A C4A C7A C29A 54.6(3)
C3A C4A C7A C29A -126.8(2)
C8A C13A C7A C4A -71.7(3)
C12A C13A C7A C4A 105.3(2)
C8A C13A C7A C29A 162.3(2)
C12A C13A C7A C29A -20.7(3)
O11B C23B C22B O10B -3.2(3)
C24B C23B C22B O10B 177.1(2)
O11B C23B C22B C27B 175.4(2)
C24B C23B C22B C27B -4.4(3)
C26B C27B C22B O10B -176.9(2)
C21B C27B C22B O10B 2.6(3)
C26B C27B C22B C23B 4.7(3)
C21B C27B C22B C23B -175.8(2)
N2E N1E C10E C1E -2.1(4)
N2E N1E C10E C9E 178.2(2)
O1E C1E C10E N1E 3.2(4)
C2E C1E C10E N1E -176.8(2)
O1E C1E C10E C9E -177.2(2)
C2E C1E C10E C9E 2.9(3)
C18A C19A C20A C15A -1.5(3)
C18A C19A C20A C14A -179.9(2)
C30A C14A C20A C19A -50.5(3)
C11A C14A C20A C19A 77.1(3)
C30A C14A C20A C15A 131.2(2)
C11A C14A C20A C15A -101.2(2)
C4A C5A C6A C1A 0.1(3)
C4A C5A C6A C28A -178.65(19)
O1A C1A C6A C5A -177.76(18)
C2A C1A C6A C5A 0.1(3)
O1A C1A C6A C28A 1.0(3)
C2A C1A C6A C28A 178.89(19)
C25A C28A C6A C5A 72.1(3)
C32A C28A C6A C5A -55.2(3)
C25A C28A C6A C1A -106.6(2)
C32A C28A C6A C1A 126.1(2)
C19B C18B C17B O9B 175.00(19)
C21B C18B C17B O9B -3.6(3)
C19B C18B C17B C16B -4.3(3)
C21B C18B C17B C16B 177.10(19)
O8B C16B C17B O9B 2.9(3)
C15B C16B C17B O9B -176.75(19)
O8B C16B C17B C18B -177.80(19)
C15B C16B C17B C18B 2.6(3)
C19A C20A C15A O7A -178.82(19)
C14A C20A C15A O7A -0.5(3)
C19A C20A C15A C16A 1.4(3)
C14A C20A C15A C16A 179.8(2)
O4A C8A C9A O5A 0.1(3)
C13A C8A C9A O5A -179.19(19)
O4A C8A C9A C10A 179.12(19)
C13A C8A C9A C10A -0.1(3)
O6A C10A C9A O5A -3.2(3)
C11A C10A C9A O5A 176.3(2)
O6A C10A C9A C8A 177.83(19)
C11A C10A C9A C8A -2.7(3)
O7A C15A C16A O8A 0.2(3)
C20A C15A C16A O8A 180.0(2)
O7A C15A C16A C17A 179.3(2)
C20A C15A C16A C17A -0.9(3)
O9A C17A C16A O8A -0.8(3)
C18A C17A C16A O8A 179.6(2)
O9A C17A C16A C15A -179.9(2)
C18A C17A C16A C15A 0.4(3)
O6A C10A C11A C12A -177.1(2)
C9A C10A C11A C12A 3.5(3)
O6A C10A C11A C14A 6.0(3)
C9A C10A C11A C14A -173.4(2)
C13A C12A C11A C10A -1.5(3)
C13A C12A C11A C14A 175.2(2)
C30A C14A C11A C10A -160.4(2)
C20A C14A C11A C10A 73.3(3)
C30A C14A C11A C12A 22.8(3)
C20A C14A C11A C12A -103.4(2)
O10A C22A C27A C26A 177.6(2)
C23A C22A C27A C26A -1.7(3)
O10A C22A C27A C21A -6.8(3)
C23A C22A C27A C21A 173.9(2)
C25A C26A C27A C22A 1.7(3)
C25A C26A C27A C21A -173.6(2)
C12B C13B C7B C4B 104.7(2)
C8B C13B C7B C4B -72.3(3)
C12B C13B C7B C29B -20.7(3)
C8B C13B C7B C29B 162.3(2)
C5B C4B C7B C13B -72.3(3)
C3B C4B C7B C13B 105.1(2)
C5B C4B C7B C29B 54.7(3)
C3B C4B C7B C29B -127.9(2)
O1E C1E C2E C3E 176.9(2)
C10E C1E C2E C3E -3.1(4)
C11E N3E C15E C14E 0.4(4)
C15E N3E C11E C12E 0.0(4)
C15E N3E C11E N2E 179.4(2)
N1E N2E C11E N3E 179.2(2)
N1E N2E C11E C12E -1.4(4)
N1E C10E C9E C8E -1.8(4)
C1E C10E C9E C8E 178.5(2)
N1E C10E C9E C4E 179.5(2)
C1E C10E C9E C4E -0.1(3)
C8E C9E C4E C5E -2.2(4)
C10E C9E C4E C5E 176.5(2)
C8E C9E C4E C3E 178.9(2)
C10E C9E C4E C3E -2.4(3)
O9A C17A C18A C19A 179.9(2)
C16A C17A C18A C19A -0.5(3)
O9A C17A C18A C21A 2.1(3)
C16A C17A C18A C21A -178.3(2)
C20A C19A C18A C17A 1.1(3)
C20A C19A C18A C21A 178.9(2)
C17A C18A C21A C31A -129.5(2)
C19A C18A C21A C31A 52.8(3)
C17A C18A C21A C27A 102.8(2)
C19A C18A C21A C27A -74.9(3)
C22A C27A C21A C31A 161.0(2)
C26A C27A C21A C31A -23.7(3)
C22A C27A C21A C18A -72.1(3)
C26A C27A C21A C18A 103.2(2)
C4E C9E C8E C7E 1.7(4)
C10E C9E C8E C7E -177.0(3)
N3E C15E C14E C13E -0.1(4)
C12E C13E C14E C15E -0.6(4)
C1E C2E C3E C4E 0.6(4)
C5E C4E C3E C2E -176.6(3)
C9E C4E C3E C2E 2.3(4)
C9E C8E C7E C6E 0.6(4)
C14E C13E C12E C11E 1.0(4)
N3E C11E C12E C13E -0.7(4)
N2E C11E C12E C13E 180.0(2)
C8E C7E C6E C5E -2.3(4)
C7E C6E C5E C4E 1.8(4)
C9E C4E C5E C6E 0.4(4)
C3E C4E C5E C6E 179.4(2)
C11D N2D N1D C10D -176.0(2)
N2D N1D C10D C1D -0.5(4)
N2D N1D C10D C9D 178.0(2)
O1D C1D C10D N1D -2.4(4)
C2D C1D C10D N1D 176.6(2)
O1D C1D C10D C9D 179.1(2)
C2D C1D C10D C9D -1.8(3)
C15D N3D C11D C12D 1.1(4)
C15D N3D C11D N2D -178.6(2)
N1D N2D C11D N3D 175.5(2)
N1D N2D C11D C12D -4.2(3)
C14D C13D C12D C11D 0.2(4)
N3D C11D C12D C13D -1.2(4)
N2D C11D C12D C13D 178.5(2)
N1D C10D C9D C8D 2.6(4)
C1D C10D C9D C8D -178.9(2)
N1D C10D C9D C4D -175.8(2)
C1D C10D C9D C4D 2.8(4)
C4D C9D C8D C7D -0.5(4)
C10D C9D C8D C7D -178.9(3)
C11D N3D C15D C14D -0.1(4)
N3D C15D C14D C13D -0.7(4)
C12D C13D C14D C15D 0.6(4)
C8D C9D C4D C5D -0.4(4)
C10D C9D C4D C5D 178.0(3)
C8D C9D C4D C3D 179.9(3)
C10D C9D C4D C3D -1.7(4)
O1D C1D C2D C3D 178.8(3)
C10D C1D C2D C3D -0.2(4)
C9D C8D C7D C6D 1.4(5)
C9D C4D C5D C6D 0.5(5)
C3D C4D C5D C6D -179.8(3)
C1D C2D C3D C4D 1.4(5)
C5D C4D C3D C2D 179.9(3)
C9D C4D C3D C2D -0.4(5)
C4D C5D C6D C7D 0.4(6)
C8D C7D C6D C5D -1.3(6)
C11C N2C N1C C10C 177.5(2)
C15C N3C C11C C12C 0.7(4)
C15C N3C C11C N2C -179.5(2)
N1C N2C C11C N3C -173.6(2)
N1C N2C C11C C12C 6.2(4)
C11C N3C C15C C14C -1.0(4)
C13C C14C C15C N3C 1.0(4)
C7C C8C C9C C4C 0.4(4)
C7C C8C C9C C10C -179.7(2)
N2C N1C C10C C9C -178.8(2)
N2C N1C C10C C1C 0.2(4)
C8C C9C C10C N1C -2.6(3)
C4C C9C C10C N1C 177.3(2)
C8C C9C C10C C1C 178.4(2)
C4C C9C C10C C1C -1.7(3)
C8C C9C C4C C5C 0.4(4)
C10C C9C C4C C5C -179.5(2)
C8C C9C C4C C3C -180.0(2)
C10C C9C C4C C3C 0.1(4)
N3C C11C C12C C13C -0.3(4)
N2C C11C C12C C13C 179.9(2)
C9C C8C C7C C6C -1.1(4)
C9C C4C C5C C6C -0.5(4)
C3C C4C C5C C6C 179.9(3)
C11C C12C C13C C14C 0.2(4)
C15C C14C C13C C12C -0.6(4)
C4C C5C C6C C7C -0.2(4)
C8C C7C C6C C5C 1.0(4)
N1C C10C C1C O1C 3.4(4)
C9C C10C C1C O1C -177.6(3)
N1C C10C C1C C2C -176.4(2)
C9C C10C C1C C2C 2.6(4)
O1C C1C C2C C3C 178.3(3)
C10C C1C C2C C3C -1.9(4)
C1C C2C C3C C4C 0.3(5)
C5C C4C C3C C2C -179.8(3)
C9C C4C C3C C2C 0.7(4)
